data_7217280
loop_
_publ_author_name
'S\"ohner, T.'
'Braun, F.'
'Over, L. C.'
'Mehlhose, S.'
'Rominger, F.'
'Straub, B. F.'

_publ_section_title
;
 Halogen-free water-stable aluminates as replacement for persistent
 fluorinated weakly-coordinating anions
;
_journal_issue 11
_journal_name_full 'Green Chem.'
_journal_page_first 4696
_journal_paper_doi 10.1039/C4GC00928B
_journal_volume 16
_journal_year 2014
_chemical_formula_sum 'C86.5 H113 Al Cl5 O4 P'
_chemical_formula_weight 1451.97
_chemical_name_common PPh4-Aletbat
_chemical_name_systematic
;
 ?
;
_space_group_IT_number 15
_symmetry_cell_setting monoclinic
_symmetry_space_group_name_Hall '-C 2yc'
_symmetry_space_group_name_H-M 'C 1 2/c 1'
_atom_sites_solution_hydrogens geom
_atom_sites_solution_primary direct
_atom_sites_solution_secondary difmap
_audit_creation_method SHELXL-97
_cell_angle_alpha 90.00
_cell_angle_beta 113.869(1)
_cell_angle_gamma 90.00
_cell_formula_units_Z 8
_cell_length_a 27.1582(14)
_cell_length_b 28.5362(13)
_cell_length_c 24.0085(11)
_cell_measurement_reflns_used 4268
_cell_measurement_temperature 200(2)
_cell_measurement_theta_max 17.87
_cell_measurement_theta_min 2.17
_cell_volume 17015.0(14)
_computing_cell_refinement 'Bruker SAINT'
_computing_data_collection 'Bruker APEX2'
_computing_data_reduction 'Bruker SAINT'
_computing_molecular_graphics 'Bruker SHELXTL'
_computing_publication_material 'Bruker SHELXTL'
_computing_structure_refinement 'SHELXL-97 (Sheldrick, 2008)'
_computing_structure_solution 'SHELXS-97 (Sheldrick, 2008)'
_diffrn_ambient_temperature 200(2)
_diffrn_measured_fraction_theta_full 0.999
_diffrn_measured_fraction_theta_max 0.999
_diffrn_measurement_device_type 'Bruker APEX-II Quazar'
_diffrn_measurement_method '\f and \w scans'
_diffrn_radiation_monochromator mirror
_diffrn_radiation_source 'ImuS microsource'
_diffrn_radiation_type MoK\a
_diffrn_radiation_wavelength 0.71073
_diffrn_reflns_av_R_equivalents 0.0692
_diffrn_reflns_av_sigmaI/netI 0.0693
_diffrn_reflns_limit_h_max 25
_diffrn_reflns_limit_h_min -25
_diffrn_reflns_limit_k_max 27
_diffrn_reflns_limit_k_min -27
_diffrn_reflns_limit_l_max 22
_diffrn_reflns_limit_l_min -22
_diffrn_reflns_number 33346
_diffrn_reflns_theta_full 19.78
_diffrn_reflns_theta_max 19.78
_diffrn_reflns_theta_min 1.19
_exptl_absorpt_coefficient_mu 0.246
_exptl_absorpt_correction_T_max 0.9688
_exptl_absorpt_correction_T_min 0.9457
_exptl_absorpt_correction_type multi-scan
_exptl_absorpt_process_details
;
Sheldrick, G. M. (2008). <i>SADABS</i>. University of G\"ottingen, Germany.
;
_exptl_crystal_colour colourless
_exptl_crystal_density_diffrn 1.134
_exptl_crystal_density_method 'not measured'
_exptl_crystal_description polyhedron
_exptl_crystal_F_000 6216
_exptl_crystal_size_max 0.23
_exptl_crystal_size_mid 0.15
_exptl_crystal_size_min 0.13
_refine_diff_density_max 0.391
_refine_diff_density_min -0.289
_refine_diff_density_rms 0.050
_refine_ls_extinction_method none
_refine_ls_goodness_of_fit_ref 1.013
_refine_ls_hydrogen_treatment constr
_refine_ls_matrix_type full
_refine_ls_number_parameters 1119
_refine_ls_number_reflns 7693
_refine_ls_number_restraints 3035
_refine_ls_restrained_S_all 0.913
_refine_ls_R_factor_all 0.1435
_refine_ls_R_factor_gt 0.0843
_refine_ls_shift/su_max 0.002
_refine_ls_shift/su_mean 0.000
_refine_ls_structure_factor_coef Fsqd
_refine_ls_weighting_details 'calc w=1/[\s^2^(Fo^2^)+(0.1336P)^2^+58.7413P] where P=(Fo^2^+2Fc^2^)/3'
_refine_ls_weighting_scheme calc
_refine_ls_wR_factor_gt 0.2228
_refine_ls_wR_factor_ref 0.2696
_reflns_number_gt 4514
_reflns_number_total 7693
_reflns_threshold_expression >2sigma(I)
_cod_data_source_file c4gc00928b2.cif
_cod_data_source_block tis11
_cod_depositor_comments
;
The following automatic conversions were performed:

'_symmetry_cell_setting' value 'Monoclinic' changed to 'monoclinic'
according to
/usr/data/users/saulius/crontab/automatic-downloads/rss-feeds/RSC/lib/dictionaries/cif_core.dic
dictionary named 'cif_core.dic' version 2.4.2 from 2011-04-26.

Automatic conversion script
Id: cif_fix_values 2281 2013-09-26 08:29:07Z andrius 

 Adding full bibliography for 7217280--7217291.cif.
;
_cod_original_sg_symbol_H-M C2/c
_cod_original_formula_sum 'C86.50 H113 Al Cl5 O4 P'
_cod_database_code 7217280

loop_
_symmetry_equiv_pos_as_xyz
'x, y, z'
'-x, y, -z+1/2'
'x+1/2, y+1/2, z'
'-x+1/2, y+1/2, -z+1/2'
'-x, -y, -z'
'x, -y, z-1/2'
'-x+1/2, -y+1/2, -z'
'x+1/2, -y+1/2, z-1/2'

loop_
_atom_site_label
_atom_site_type_symbol
_atom_site_fract_x
_atom_site_fract_y
_atom_site_fract_z
_atom_site_U_iso_or_equiv
_atom_site_adp_type
_atom_site_occupancy
_atom_site_symmetry_multiplicity
_atom_site_calc_flag
_atom_site_refinement_flags
_atom_site_disorder_assembly
_atom_site_disorder_group
P1 P 0.28359(7) 0.05847(7) 0.95714(8) 0.0763(6) Uani 1 1 d U . .
C11 C 0.21512(13) 0.05550(16) 0.9484(2) 0.0703(17) Uani 1 1 d GU . .
C12 C 0.17440(19) 0.04424(17) 0.89234(17) 0.089(2) Uani 1 1 d GU . .
H12 H 0.1829 0.0381 0.8583 0.106 Uiso 1 1 calc R . .
C13 C 0.12129(16) 0.04196(17) 0.88608(18) 0.093(2) Uani 1 1 d GU . .
H13 H 0.0935 0.0343 0.8478 0.111 Uiso 1 1 calc R . .
C14 C 0.10889(13) 0.05096(17) 0.9358(2) 0.086(2) Uani 1 1 d GU . .
H14 H 0.0726 0.0494 0.9316 0.103 Uiso 1 1 calc R . .
C15 C 0.14961(19) 0.06222(17) 0.99187(19) 0.090(2) Uani 1 1 d GU . .
H15 H 0.1411 0.0684 1.0259 0.107 Uiso 1 1 calc R . .
C16 C 0.20273(16) 0.06449(16) 0.99814(16) 0.082(2) Uani 1 1 d GU . .
H16 H 0.2306 0.0722 1.0364 0.098 Uiso 1 1 calc R . .
C21 C 0.32424(17) 0.08818(17) 1.02597(18) 0.0770(19) Uani 1 1 d GU . .
C22 C 0.34097(19) 0.13393(18) 1.0239(2) 0.093(2) Uani 1 1 d GU . .
H22 H 0.3321 0.1490 0.9857 0.112 Uiso 1 1 calc R . .
C23 C 0.3707(2) 0.15768(15) 1.0776(3) 0.119(3) Uani 1 1 d GU . .
H23 H 0.3821 0.1889 1.0762 0.142 Uiso 1 1 calc R . .
C24 C 0.38365(18) 0.1357(2) 1.1334(2) 0.116(3) Uani 1 1 d GU . .
H24 H 0.4040 0.1519 1.1702 0.139 Uiso 1 1 calc R . .
C25 C 0.36692(19) 0.0899(2) 1.13552(18) 0.101(2) Uani 1 1 d GU . .
H25 H 0.3758 0.0749 1.1737 0.121 Uiso 1 1 calc R . .
C26 C 0.33721(18) 0.06618(15) 1.0818(2) 0.086(2) Uani 1 1 d GU . .
H26 H 0.3258 0.0349 1.0832 0.104 Uiso 1 1 calc R . .
C31 C 0.3105(2) 0.00107(15) 0.9606(2) 0.079(2) Uani 1 1 d GU . .
C32 C 0.36593(19) -0.00561(17) 0.9873(2) 0.096(2) Uani 1 1 d GU . .
H32 H 0.3892 0.0200 1.0057 0.115 Uiso 1 1 calc R . .
C33 C 0.38737(17) -0.0498(2) 0.9871(2) 0.105(3) Uani 1 1 d GU . .
H33 H 0.4252 -0.0544 1.0053 0.126 Uiso 1 1 calc R . .
C34 C 0.3534(3) -0.08732(15) 0.9602(3) 0.120(3) Uani 1 1 d GU . .
H34 H 0.3680 -0.1175 0.9600 0.144 Uiso 1 1 calc R . .
C35 C 0.2980(2) -0.08063(16) 0.9335(3) 0.135(3) Uani 1 1 d GU . .
H35 H 0.2747 -0.1063 0.9151 0.162 Uiso 1 1 calc R . .
C36 C 0.27652(16) -0.0364(2) 0.9337(2) 0.111(3) Uani 1 1 d GU . .
H36 H 0.2386 -0.0319 0.9155 0.133 Uiso 1 1 calc R . .
C41 C 0.2858(2) 0.08884(16) 0.89313(19) 0.0759(18) Uani 1 1 d GU . .
C42 C 0.32560(18) 0.07864(16) 0.8725(2) 0.094(2) Uani 1 1 d GU . .
H42 H 0.3512 0.0547 0.8917 0.113 Uiso 1 1 calc R . .
C43 C 0.3279(2) 0.1034(2) 0.8238(3) 0.117(3) Uani 1 1 d GU . .
H43 H 0.3552 0.0964 0.8097 0.140 Uiso 1 1 calc R . .
C44 C 0.2905(2) 0.13841(18) 0.7957(2) 0.106(3) Uani 1 1 d GU . .
H44 H 0.2921 0.1553 0.7624 0.128 Uiso 1 1 calc R . .
C45 C 0.2507(2) 0.14862(16) 0.8163(2) 0.092(2) Uani 1 1 d GU . .
H45 H 0.2250 0.1725 0.7971 0.110 Uiso 1 1 calc R . .
C46 C 0.24831(17) 0.12383(18) 0.8650(2) 0.094(2) Uani 1 1 d GU . .
H46 H 0.2211 0.1308 0.8791 0.113 Uiso 1 1 calc R . .
Al1_1 Al 0.0000 0.17651(8) 0.7500 0.0453(7) Uani 1 2 d SDU . .
O5_1 O -0.05427(15) 0.21279(13) 0.73419(15) 0.0609(11) Uani 1 1 d DU . .
C51_1 C -0.10531(11) 0.22989(14) 0.70629(16) 0.0544(16) Uani 1 1 d GDU . .
C52_1 C -0.13745(14) 0.21421(13) 0.64800(15) 0.0528(15) Uani 1 1 d GDU . .
C53_1 C -0.18964(13) 0.23111(14) 0.61825(13) 0.0596(17) Uani 1 1 d GDU . .
H53_1 H -0.2116 0.2204 0.5784 0.072 Uiso 1 1 calc R . .
C54_1 C -0.20968(11) 0.26369(15) 0.64680(17) 0.0622(17) Uani 1 1 d GDU . .
C55_1 C -0.17753(16) 0.27937(14) 0.70509(17) 0.078(2) Uani 1 1 d GDU . .
H55_1 H -0.1912 0.3016 0.7246 0.094 Uiso 1 1 calc R . .
C56_1 C -0.12535(15) 0.26247(15) 0.73483(13) 0.076(2) Uani 1 1 d GDU . .
C57_1 C -0.1159(2) 0.1774(2) 0.6178(2) 0.0571(16) Uani 1 1 d DU . .
H57A_1 H -0.1459 0.1653 0.5810 0.068 Uiso 1 1 calc R . .
H57B_1 H -0.1007 0.1509 0.6462 0.068 Uiso 1 1 calc R . .
C58_1 C -0.2688(2) 0.2829(2) 0.6134(3) 0.0689(18) Uani 1 1 d DU . .
C59_1 C -0.0904(3) 0.2788(3) 0.8011(3) 0.115(3) Uani 1 1 d DU . .
C581_1 C -0.3040(3) 0.2502(3) 0.5623(3) 0.115(3) Uani 1 1 d DU . .
H58A_1 H -0.3052 0.2191 0.5792 0.172 Uiso 1 1 calc R . .
H58B_1 H -0.2888 0.2474 0.5317 0.172 Uiso 1 1 calc R . .
H58C_1 H -0.3405 0.2629 0.5432 0.172 Uiso 1 1 calc R . .
C582_1 C -0.2958(3) 0.2863(3) 0.6582(3) 0.115(3) Uani 1 1 d DU . .
H58D_1 H -0.2971 0.2552 0.6748 0.173 Uiso 1 1 calc R . .
H58E_1 H -0.3325 0.2984 0.6370 0.173 Uiso 1 1 calc R . .
H58F_1 H -0.2751 0.3076 0.6915 0.173 Uiso 1 1 calc R . .
C583_1 C -0.2670(3) 0.3307(3) 0.5874(4) 0.142(4) Uani 1 1 d DU . .
H58G_1 H -0.2451 0.3518 0.6203 0.213 Uiso 1 1 calc R . .
H58H_1 H -0.3037 0.3432 0.5676 0.213 Uiso 1 1 calc R . .
H58I_1 H -0.2512 0.3281 0.5574 0.213 Uiso 1 1 calc R . .
C591_1 C -0.1219(4) 0.3156(4) 0.8224(3) 0.186(5) Uani 1 1 d DU . .
H59A_1 H -0.1298 0.3433 0.7960 0.279 Uiso 1 1 calc R . .
H59B_1 H -0.0999 0.3249 0.8646 0.279 Uiso 1 1 calc R . .
H59C_1 H -0.1557 0.3018 0.8201 0.279 Uiso 1 1 calc R . .
C592_1 C -0.0781(3) 0.2364(3) 0.8443(3) 0.137(3) Uani 1 1 d DU . .
H59D_1 H -0.1119 0.2228 0.8422 0.206 Uiso 1 1 calc R . .
H59E_1 H -0.0563 0.2466 0.8861 0.206 Uiso 1 1 calc R . .
H59F_1 H -0.0581 0.2129 0.8321 0.206 Uiso 1 1 calc R . .
C593_1 C -0.0387(3) 0.3017(3) 0.8043(3) 0.139(3) Uani 1 1 d DU . .
H59G_1 H -0.0475 0.3286 0.7766 0.208 Uiso 1 1 calc R . .
H59H_1 H -0.0178 0.2789 0.7924 0.208 Uiso 1 1 calc R . .
H59I_1 H -0.0174 0.3123 0.8461 0.208 Uiso 1 1 calc R . .
O6_1 O -0.00213(13) 0.13894(12) 0.69244(15) 0.0511(10) Uani 1 1 d DU . .
C61_1 C -0.00333(15) 0.13362(14) 0.63527(13) 0.0518(15) Uani 1 1 d GDU . .
C62_1 C -0.03958(14) 0.15993(13) 0.58756(17) 0.0557(16) Uani 1 1 d GDU . .
C63_1 C -0.04379(15) 0.15282(15) 0.52852(15) 0.0680(18) Uani 1 1 d GDU . .
H63_1 H -0.0686 0.1708 0.4959 0.082 Uiso 1 1 calc R . .
C64_1 C -0.01176(17) 0.11939(17) 0.51719(14) 0.077(2) Uani 1 1 d GDU . .
C65_1 C 0.02449(16) 0.09308(15) 0.56490(19) 0.087(2) Uani 1 1 d GDU . .
H65_1 H 0.0464 0.0702 0.5572 0.105 Uiso 1 1 calc R . .
C66_1 C 0.02870(15) 0.10020(14) 0.62394(16) 0.0703(18) Uani 1 1 d GDU . .
C67_1 C -0.0726(2) 0.1978(2) 0.5999(3) 0.0595(16) Uani 1 1 d DU . .
H67A_1 H -0.0898 0.2173 0.5630 0.071 Uiso 1 1 calc R . .
H67B_1 H -0.0486 0.2183 0.6331 0.071 Uiso 1 1 calc R . .
C68_1 C -0.0161(3) 0.1118(3) 0.4507(3) 0.108(3) Uani 1 1 d DU . .
C69_1 C 0.0704(3) 0.0700(3) 0.6763(3) 0.098(2) Uani 1 1 d DU . .
C681_1 C 0.0129(6) 0.0679(4) 0.4457(4) 0.239(7) Uani 1 1 d DU . .
H68A_1 H 0.0505 0.0694 0.4749 0.358 Uiso 1 1 calc R . .
H68B_1 H 0.0114 0.0654 0.4043 0.358 Uiso 1 1 calc R . .
H68C_1 H -0.0045 0.0405 0.4545 0.358 Uiso 1 1 calc R . .
C682_1 C -0.0728(3) 0.1101(6) 0.4062(4) 0.256(8) Uani 1 1 d DU . .
H68D_1 H -0.0915 0.0845 0.4168 0.384 Uiso 1 1 calc R . .
H68E_1 H -0.0741 0.1048 0.3653 0.384 Uiso 1 1 calc R . .
H68F_1 H -0.0905 0.1398 0.4069 0.384 Uiso 1 1 calc R . .
C683_1 C 0.0140(6) 0.1511(5) 0.4361(5) 0.263(8) Uani 1 1 d DU . .
H68G_1 H 0.0517 0.1508 0.4655 0.395 Uiso 1 1 calc R . .
H68H_1 H -0.0025 0.1812 0.4384 0.395 Uiso 1 1 calc R . .
H68I_1 H 0.0124 0.1467 0.3949 0.395 Uiso 1 1 calc R . .
C691_1 C 0.1026(3) 0.0375(4) 0.6518(4) 0.173(5) Uani 1 1 d DU . .
H69A_1 H 0.1214 0.0564 0.6325 0.260 Uiso 1 1 calc R . .
H69B_1 H 0.0778 0.0158 0.6219 0.260 Uiso 1 1 calc R . .
H69C_1 H 0.1289 0.0196 0.6857 0.260 Uiso 1 1 calc R . .
C692_1 C 0.0407(3) 0.0402(3) 0.7059(4) 0.123(3) Uani 1 1 d DU . .
H69D_1 H 0.0153 0.0193 0.6753 0.185 Uiso 1 1 calc R . .
H69E_1 H 0.0210 0.0607 0.7225 0.185 Uiso 1 1 calc R . .
H69F_1 H 0.0668 0.0215 0.7389 0.185 Uiso 1 1 calc R . .
C693_1 C 0.1112(3) 0.1030(3) 0.7236(3) 0.126(3) Uani 1 1 d DU . .
H69G_1 H 0.1296 0.1219 0.7037 0.190 Uiso 1 1 calc R . .
H69H_1 H 0.1377 0.0843 0.7562 0.190 Uiso 1 1 calc R . .
H69I_1 H 0.0922 0.1237 0.7408 0.190 Uiso 1 1 calc R . .
Al1_2 Al 0.49036(17) 0.09004(16) 0.70605(19) 0.0836(13) Uani 0.50 1 d PDU A -1
O5_2 O 0.4498(3) 0.0539(3) 0.7260(4) 0.087(3) Uani 0.50 1 d PDU A -1
C51_2 C 0.4045(3) 0.0330(3) 0.7244(4) 0.068(3) Uani 0.50 1 d PGDU A -1
C52_2 C 0.3566(3) 0.0374(3) 0.6730(3) 0.070(3) Uani 0.50 1 d PGDU A -1
C53_2 C 0.3100(3) 0.0161(3) 0.6713(3) 0.068(4) Uani 0.50 1 d PGDU A -1
H53_2 H 0.2773 0.0191 0.6361 0.081 Uiso 0.50 1 calc PR A -1
C54_2 C 0.3112(3) -0.0096(4) 0.7210(4) 0.064(4) Uani 0.50 1 d PGDU A -1
C55_2 C 0.3590(4) -0.0140(4) 0.7725(4) 0.065(4) Uani 0.50 1 d PGDU A -1
H55_2 H 0.3599 -0.0315 0.8065 0.078 Uiso 0.50 1 calc PR A -1
C56_2 C 0.4057(3) 0.0073(4) 0.7742(4) 0.071(4) Uani 0.50 1 d PGDU A -1
C57_2 C 0.3549(6) 0.0656(4) 0.6186(5) 0.082(4) Uani 0.50 1 d PDU A -1
H57A_2 H 0.3202 0.0599 0.5835 0.098 Uiso 0.50 1 calc PR A -1
H57B_2 H 0.3842 0.0551 0.6070 0.098 Uiso 0.50 1 calc PR A -1
C58_2 C 0.2598(6) -0.0338(8) 0.7207(9) 0.080(6) Uani 0.50 1 d PDU A -1
C59_2 C 0.4582(4) 0.0036(5) 0.8334(5) 0.082(4) Uani 0.50 1 d PDU A -1
C581_2 C 0.2711(13) -0.0853(9) 0.7397(19) 0.120(12) Uani 0.50 1 d PDU A -1
H58A_2 H 0.3004 -0.0872 0.7804 0.179 Uiso 0.50 1 calc PR A -1
H58B_2 H 0.2816 -0.1019 0.7105 0.179 Uiso 0.50 1 calc PR A -1
H58C_2 H 0.2386 -0.0997 0.7404 0.179 Uiso 0.50 1 calc PR A -1
C582_2 C 0.2138(9) -0.0306(13) 0.6580(11) 0.112(11) Uani 0.50 1 d PDU A -1
H58D_2 H 0.2240 -0.0466 0.6282 0.167 Uiso 0.50 1 calc PR A -1
H58E_2 H 0.2060 0.0024 0.6465 0.167 Uiso 0.50 1 calc PR A -1
H58F_2 H 0.1817 -0.0456 0.6590 0.167 Uiso 0.50 1 calc PR A -1
C583_2 C 0.2420(11) -0.0091(13) 0.7663(13) 0.079(7) Uani 0.50 1 d PDU A -1
H58G_2 H 0.2709 -0.0111 0.8072 0.119 Uiso 0.50 1 calc PR A -1
H58H_2 H 0.2095 -0.0243 0.7660 0.119 Uiso 0.50 1 calc PR A -1
H58I_2 H 0.2342 0.0239 0.7547 0.119 Uiso 0.50 1 calc PR A -1
C591_2 C 0.5037(6) -0.0184(6) 0.8196(9) 0.101(6) Uani 0.50 1 d PDU A -1
H59A_2 H 0.4927 -0.0497 0.8021 0.151 Uiso 0.50 1 calc PR A -1
H59B_2 H 0.5363 -0.0210 0.8574 0.151 Uiso 0.50 1 calc PR A -1
H59C_2 H 0.5111 0.0013 0.7905 0.151 Uiso 0.50 1 calc PR A -1
C592_2 C 0.4773(6) 0.0525(5) 0.8611(7) 0.104(5) Uani 0.50 1 d PDU A -1
H59D_2 H 0.4493 0.0671 0.8712 0.156 Uiso 0.50 1 calc PR A -1
H59E_2 H 0.4843 0.0720 0.8315 0.156 Uiso 0.50 1 calc PR A -1
H59F_2 H 0.5104 0.0493 0.8981 0.156 Uiso 0.50 1 calc PR A -1
C593_2 C 0.4513(7) -0.0273(6) 0.8825(7) 0.099(6) Uani 0.50 1 d PDU A -1
H59G_2 H 0.4402 -0.0589 0.8661 0.148 Uiso 0.50 1 calc PR A -1
H59H_2 H 0.4238 -0.0137 0.8942 0.148 Uiso 0.50 1 calc PR A -1
H59I_2 H 0.4856 -0.0291 0.9182 0.148 Uiso 0.50 1 calc PR A -1
O6_2 O 0.4653(4) 0.1126(3) 0.6334(4) 0.087(3) Uani 0.50 1 d PDU A -1
C61_2 C 0.4312(4) 0.1435(3) 0.5942(5) 0.093(4) Uani 0.50 1 d PGDU A -1
C62_2 C 0.3794(4) 0.1475(4) 0.5919(6) 0.105(5) Uani 0.50 1 d PGDU A -1
C63_2 C 0.3440(4) 0.1804(4) 0.5536(6) 0.133(6) Uani 0.50 1 d PGDU A -1
H63_2 H 0.3086 0.1831 0.5520 0.159 Uiso 0.50 1 calc PR A -1
C64_2 C 0.3605(4) 0.2091(4) 0.5176(6) 0.150(7) Uani 0.50 1 d PGDU A -1
C65_2 C 0.4123(5) 0.2051(4) 0.5199(5) 0.131(5) Uani 0.50 1 d PGDU A -1
H65_2 H 0.4235 0.2247 0.4953 0.157 Uiso 0.50 1 calc PR A -1
C66_2 C 0.4476(3) 0.1722(4) 0.5582(5) 0.096(4) Uani 0.50 1 d PGDU A -1
C67_2 C 0.3611(7) 0.1183(4) 0.6329(7) 0.098(4) Uani 0.50 1 d PDU A -1
H67A_2 H 0.3260 0.1306 0.6299 0.118 Uiso 0.50 1 calc PR A -1
H67B_2 H 0.3873 0.1225 0.6755 0.118 Uiso 0.50 1 calc PR A -1
C68_2 C 0.3209(7) 0.2475(6) 0.4787(8) 0.166(7) Uani 0.50 1 d PDU A -1
C69_2 C 0.5062(5) 0.1706(5) 0.5617(6) 0.104(4) Uani 0.50 1 d PDU A -1
C681_2 C 0.3437(10) 0.2783(7) 0.4434(10) 0.212(10) Uani 0.50 1 d PDU A -1
H68A_2 H 0.3771 0.2929 0.4716 0.317 Uiso 0.50 1 calc PR A -1
H68B_2 H 0.3175 0.3027 0.4219 0.317 Uiso 0.50 1 calc PR A -1
H68C_2 H 0.3511 0.2591 0.4138 0.317 Uiso 0.50 1 calc PR A -1
C682_2 C 0.2705(8) 0.2237(7) 0.4330(10) 0.244(13) Uani 0.50 1 d PDU A -1
H68D_2 H 0.2544 0.2042 0.4548 0.367 Uiso 0.50 1 calc PR A -1
H68E_2 H 0.2801 0.2040 0.4054 0.367 Uiso 0.50 1 calc PR A -1
H68F_2 H 0.2445 0.2476 0.4093 0.367 Uiso 0.50 1 calc PR A -1
C683_2 C 0.3066(12) 0.2798(9) 0.5209(11) 0.259(14) Uani 0.50 1 d PDU A -1
H68G_2 H 0.2914 0.2612 0.5443 0.388 Uiso 0.50 1 calc PR A -1
H68H_2 H 0.2802 0.3031 0.4964 0.388 Uiso 0.50 1 calc PR A -1
H68I_2 H 0.3392 0.2959 0.5488 0.388 Uiso 0.50 1 calc PR A -1
C691_2 C 0.5115(7) 0.2036(6) 0.5137(7) 0.117(6) Uani 0.50 1 d PDU A -1
H69A_2 H 0.4869 0.1934 0.4729 0.175 Uiso 0.50 1 calc PR A -1
H69B_2 H 0.5486 0.2026 0.5168 0.175 Uiso 0.50 1 calc PR A -1
H69C_2 H 0.5026 0.2357 0.5209 0.175 Uiso 0.50 1 calc PR A -1
C692_2 C 0.5229(7) 0.1209(5) 0.5529(7) 0.105(5) Uani 0.50 1 d PDU A -1
H69D_2 H 0.4979 0.1088 0.5133 0.157 Uiso 0.50 1 calc PR A -1
H69E_2 H 0.5220 0.1006 0.5853 0.157 Uiso 0.50 1 calc PR A -1
H69F_2 H 0.5595 0.1214 0.5543 0.157 Uiso 0.50 1 calc PR A -1
C693_2 C 0.5452(6) 0.1891(6) 0.6252(6) 0.129(6) Uani 0.50 1 d PDU A -1
H69G_2 H 0.5341 0.2207 0.6315 0.193 Uiso 0.50 1 calc PR A -1
H69H_2 H 0.5819 0.1902 0.6271 0.193 Uiso 0.50 1 calc PR A -1
H69I_2 H 0.5441 0.1681 0.6570 0.193 Uiso 0.50 1 calc PR A -1
O7_2 O 0.5400(3) 0.0543(3) 0.7037(5) 0.090(3) Uani 0.50 1 d PDU A -1
C71_2 C 0.5868(3) 0.0292(3) 0.7232(4) 0.072(4) Uani 0.50 1 d PGDU A -1
C72_2 C 0.6325(4) 0.0482(3) 0.7687(4) 0.086(4) Uani 0.50 1 d PGDU A -1
C73_2 C 0.6819(3) 0.0257(4) 0.7857(4) 0.083(4) Uani 0.50 1 d PGDU A -1
H73_2 H 0.7131 0.0387 0.8168 0.100 Uiso 0.50 1 calc PR A -1
C74_2 C 0.6855(3) -0.0158(4) 0.7573(5) 0.075(4) Uani 0.50 1 d PGDU A -1
C75_2 C 0.6397(4) -0.0348(3) 0.7118(5) 0.079(5) Uani 0.50 1 d PGDU A -1
H75_2 H 0.6422 -0.0631 0.6923 0.094 Uiso 0.50 1 calc PR A -1
C76_2 C 0.5904(3) -0.0122(3) 0.6947(4) 0.069(3) Uani 0.50 1 d PGDU A -1
C77_2 C 0.6279(6) 0.0951(4) 0.7950(6) 0.094(4) Uani 0.50 1 d PDU A -1
H77A_2 H 0.6069 0.1167 0.7615 0.113 Uiso 0.50 1 calc PR A -1
H77B_2 H 0.6643 0.1086 0.8165 0.113 Uiso 0.50 1 calc PR A -1
C78_2 C 0.7413(6) -0.0377(7) 0.7698(10) 0.079(5) Uani 0.50 1 d PDU A -1
C79_2 C 0.5405(5) -0.0349(5) 0.6441(6) 0.083(4) Uani 0.50 1 d PDU A -1
C781_2 C 0.7342(12) -0.0879(8) 0.7444(18) 0.103(9) Uani 0.50 1 d PDU A -1
H78A_2 H 0.7149 -0.1067 0.7633 0.155 Uiso 0.50 1 calc PR A -1
H78B_2 H 0.7696 -0.1019 0.7536 0.155 Uiso 0.50 1 calc PR A -1
H78C_2 H 0.7135 -0.0872 0.7002 0.155 Uiso 0.50 1 calc PR A -1
C782_2 C 0.7769(9) -0.0405(12) 0.8373(10) 0.087(8) Uani 0.50 1 d PDU A -1
H78D_2 H 0.7583 -0.0583 0.8580 0.130 Uiso 0.50 1 calc PR A -1
H78E_2 H 0.7846 -0.0088 0.8544 0.130 Uiso 0.50 1 calc PR A -1
H78F_2 H 0.8107 -0.0563 0.8433 0.130 Uiso 0.50 1 calc PR A -1
C783_2 C 0.7687(12) -0.0087(14) 0.7367(16) 0.113(11) Uani 0.50 1 d PDU A -1
H78G_2 H 0.7453 -0.0074 0.6932 0.169 Uiso 0.50 1 calc PR A -1
H78H_2 H 0.8031 -0.0233 0.7424 0.169 Uiso 0.50 1 calc PR A -1
H78I_2 H 0.7752 0.0231 0.7535 0.169 Uiso 0.50 1 calc PR A -1
C791_2 C 0.5536(6) -0.0827(4) 0.6227(7) 0.105(5) Uani 0.50 1 d PDU A -1
H79A_2 H 0.5682 -0.1041 0.6575 0.158 Uiso 0.50 1 calc PR A -1
H79B_2 H 0.5802 -0.0781 0.6052 0.158 Uiso 0.50 1 calc PR A -1
H79C_2 H 0.5206 -0.0961 0.5917 0.158 Uiso 0.50 1 calc PR A -1
C792_2 C 0.5191(6) -0.0038(5) 0.5871(6) 0.094(5) Uani 0.50 1 d PDU A -1
H79D_2 H 0.5097 0.0271 0.5977 0.140 Uiso 0.50 1 calc PR A -1
H79E_2 H 0.4870 -0.0183 0.5560 0.140 Uiso 0.50 1 calc PR A -1
H79F_2 H 0.5469 -0.0004 0.5712 0.140 Uiso 0.50 1 calc PR A -1
C793_2 C 0.4957(7) -0.0452(7) 0.6663(10) 0.125(8) Uani 0.50 1 d PDU A -1
H79G_2 H 0.5097 -0.0659 0.7020 0.187 Uiso 0.50 1 calc PR A -1
H79H_2 H 0.4654 -0.0606 0.6337 0.187 Uiso 0.50 1 calc PR A -1
H79I_2 H 0.4834 -0.0158 0.6775 0.187 Uiso 0.50 1 calc PR A -1
O8_2 O 0.5063(14) 0.1361(3) 0.7558(7) 0.106(4) Uani 0.50 1 d PDU A -1
C81_2 C 0.5344(4) 0.1581(3) 0.8096(4) 0.103(4) Uani 0.50 1 d PGDU A -1
C82_2 C 0.5816(4) 0.1380(3) 0.8513(5) 0.107(4) Uani 0.50 1 d PGDU A -1
C83_2 C 0.6122(4) 0.1614(4) 0.9050(4) 0.115(6) Uani 0.50 1 d PGDU A -1
H83_2 H 0.6444 0.1477 0.9335 0.138 Uiso 0.50 1 calc PR A -1
C84_2 C 0.5956(4) 0.2049(4) 0.9170(4) 0.114(5) Uani 0.50 1 d PGDU A -1
C85_2 C 0.5485(5) 0.2250(3) 0.8754(5) 0.118(5) Uani 0.50 1 d PGDU A -1
H85_2 H 0.5372 0.2547 0.8836 0.142 Uiso 0.50 1 calc PR A -1
C86_2 C 0.5179(4) 0.2016(4) 0.8217(4) 0.123(5) Uani 0.50 1 d PGDU A -1
C87_2 C 0.6005(6) 0.0909(4) 0.8393(6) 0.097(4) Uani 0.50 1 d PDU A -1
H87A_2 H 0.5694 0.0694 0.8220 0.116 Uiso 0.50 1 calc PR A -1
H87B_2 H 0.6262 0.0773 0.8782 0.116 Uiso 0.50 1 calc PR A -1
C88_2 C 0.6304(6) 0.2336(5) 0.9750(6) 0.127(6) Uani 0.50 1 d PDU A -1
C89_2 C 0.4637(5) 0.2236(5) 0.7776(6) 0.126(5) Uani 0.50 1 d PDU A -1
C881_2 C 0.6436(9) 0.2817(5) 0.9551(8) 0.151(8) Uani 0.50 1 d PDU A -1
H88A_2 H 0.6101 0.2977 0.9297 0.227 Uiso 0.50 1 calc PR A -1
H88B_2 H 0.6656 0.2771 0.9317 0.227 Uiso 0.50 1 calc PR A -1
H88C_2 H 0.6636 0.3007 0.9912 0.227 Uiso 0.50 1 calc PR A -1
C882_2 C 0.6817(8) 0.2075(7) 1.0144(9) 0.200(10) Uani 0.50 1 d PDU A -1
H88D_2 H 0.7038 0.2028 0.9913 0.300 Uiso 0.50 1 calc PR A -1
H88E_2 H 0.6723 0.1770 1.0262 0.300 Uiso 0.50 1 calc PR A -1
H88F_2 H 0.7018 0.2259 1.0510 0.300 Uiso 0.50 1 calc PR A -1
C883_2 C 0.5975(9) 0.2429(8) 1.0124(9) 0.203(10) Uani 0.50 1 d PDU A -1
H88G_2 H 0.5650 0.2607 0.9878 0.305 Uiso 0.50 1 calc PR A -1
H88H_2 H 0.6191 0.2611 1.0487 0.305 Uiso 0.50 1 calc PR A -1
H88I_2 H 0.5871 0.2131 1.0247 0.305 Uiso 0.50 1 calc PR A -1
C891_2 C 0.4523(9) 0.2713(5) 0.8010(9) 0.182(9) Uani 0.50 1 d PDU A -1
H89A_2 H 0.4529 0.2672 0.8418 0.274 Uiso 0.50 1 calc PR A -1
H89B_2 H 0.4168 0.2828 0.7732 0.274 Uiso 0.50 1 calc PR A -1
H89C_2 H 0.4800 0.2940 0.8027 0.274 Uiso 0.50 1 calc PR A -1
C892_2 C 0.4633(8) 0.2326(7) 0.7139(6) 0.156(7) Uani 0.50 1 d PDU A -1
H89D_2 H 0.4935 0.2530 0.7178 0.233 Uiso 0.50 1 calc PR A -1
H89E_2 H 0.4294 0.2477 0.6878 0.233 Uiso 0.50 1 calc PR A -1
H89F_2 H 0.4667 0.2027 0.6957 0.233 Uiso 0.50 1 calc PR A -1
C893_2 C 0.4162(7) 0.1909(6) 0.7710(9) 0.154(7) Uani 0.50 1 d PDU A -1
H89G_2 H 0.4165 0.1848 0.8113 0.231 Uiso 0.50 1 calc PR A -1
H89H_2 H 0.4199 0.1613 0.7524 0.231 Uiso 0.50 1 calc PR A -1
H89I_2 H 0.3822 0.2060 0.7452 0.231 Uiso 0.50 1 calc PR A -1
C1 C 0.5315(11) 0.1648(5) 0.5570(11) 0.178(9) Uani 0.50 1 d PDU B 2
H1A H 0.5557 0.1491 0.5949 0.213 Uiso 0.50 1 calc PR B 2
H1B H 0.4986 0.1744 0.5622 0.213 Uiso 0.50 1 calc PR B 2
Cl1 Cl 0.5140(3) 0.1257(3) 0.4981(4) 0.204(3) Uani 0.50 1 d PDU B 2
Cl2 Cl 0.5629(5) 0.2138(3) 0.5462(6) 0.262(5) Uani 0.50 1 d PDU B 2
C2 C 0.1628(14) 0.091(5) 0.4948(19) 0.67(4) Uani 0.50 1 d PDU C 1
H2A H 0.1478 0.1193 0.5054 0.808 Uiso 0.50 1 calc PR C 1
H2B H 0.1451 0.0633 0.5040 0.808 Uiso 0.50 1 calc PR C 1
Cl3 Cl 0.1479(14) 0.0913(17) 0.4183(18) 0.80(3) Uani 0.50 1 d PDU C 1
Cl4 Cl 0.2304(14) 0.0882(19) 0.5393(17) 0.77(2) Uani 0.50 1 d PDU C 1
C3 C 0.1479(19) -0.0936(14) 0.814(8) 0.87(4) Uani 0.50 1 d PDU D 1
H3A H 0.1686 -0.0772 0.8525 1.050 Uiso 0.50 1 calc PR D 1
H3B H 0.1558 -0.0780 0.7814 1.050 Uiso 0.50 1 calc PR D 1
Cl5 Cl 0.0807(16) -0.0879(10) 0.7969(19) 0.680(18) Uani 0.50 1 d PDU D 1
Cl6 Cl 0.1691(15) -0.1506(16) 0.820(3) 0.85(3) Uani 0.50 1 d PDU D 1
C2B C 0.1616(17) 0.119(3) 0.579(5) 0.89(7) Uani 0.50 1 d PDU E 2
H2B1 H 0.1321 0.1381 0.5502 1.069 Uiso 0.50 1 calc PR E 2
H2B2 H 0.1472 0.1014 0.6050 1.069 Uiso 0.50 1 calc PR E 2
Cl3B Cl 0.1812(7) 0.0790(9) 0.5385(11) 0.513(12) Uani 0.50 1 d PDU E 2
Cl4B Cl 0.2125(8) 0.1546(10) 0.6242(9) 0.580(15) Uani 0.50 1 d PDU E 2
C3B C 0.108(5) -0.1914(17) 0.813(6) 0.81(4) Uani 0.50 1 d PDU F 2
H3B1 H 0.1244 -0.1958 0.8578 0.970 Uiso 0.50 1 calc PR F 2
H3B2 H 0.0706 -0.2022 0.7973 0.970 Uiso 0.50 1 calc PR F 2
Cl5B Cl 0.109(2) -0.1329(15) 0.798(3) 0.84(3) Uani 0.50 1 d PDU F 2
Cl6B Cl 0.1430(18) -0.2253(13) 0.7822(12) 0.77(2) Uani 0.50 1 d PDU F 2

loop_
_atom_site_aniso_label
_atom_site_aniso_U_11
_atom_site_aniso_U_22
_atom_site_aniso_U_33
_atom_site_aniso_U_23
_atom_site_aniso_U_13
_atom_site_aniso_U_12
P1 0.0621(12) 0.0843(14) 0.0664(12) -0.0196(10) 0.0092(10) 0.0153(10)
C11 0.061(4) 0.071(4) 0.060(4) -0.010(4) 0.005(3) 0.014(3)
C12 0.066(4) 0.110(6) 0.063(4) -0.021(4) -0.002(4) 0.008(4)
C13 0.071(4) 0.106(6) 0.071(5) -0.007(4) -0.003(4) 0.003(5)
C14 0.058(4) 0.095(5) 0.082(5) 0.015(4) 0.007(4) 0.006(4)
C15 0.067(4) 0.120(6) 0.072(4) 0.000(4) 0.017(4) 0.007(5)
C16 0.057(4) 0.105(6) 0.065(4) -0.012(4) 0.006(3) 0.011(4)
C21 0.055(4) 0.087(5) 0.075(4) -0.019(4) 0.011(4) 0.018(4)
C22 0.068(5) 0.096(5) 0.092(5) -0.026(4) 0.008(4) 0.009(4)
C23 0.085(6) 0.118(6) 0.120(6) -0.052(5) 0.008(5) -0.004(5)
C24 0.058(5) 0.160(7) 0.099(5) -0.063(6) 0.001(5) 0.004(5)
C25 0.058(5) 0.155(7) 0.074(5) -0.036(5) 0.010(4) 0.019(5)
C26 0.058(5) 0.113(6) 0.070(4) -0.021(4) 0.008(4) 0.013(4)
C31 0.075(4) 0.085(4) 0.065(5) -0.010(3) 0.014(4) 0.020(4)
C32 0.082(5) 0.105(5) 0.086(5) -0.015(5) 0.020(4) 0.031(4)
C33 0.100(6) 0.116(6) 0.090(6) -0.009(5) 0.028(5) 0.039(4)
C34 0.137(7) 0.089(5) 0.120(7) -0.005(5) 0.039(6) 0.043(5)
C35 0.131(6) 0.095(6) 0.147(8) -0.032(6) 0.022(6) 0.024(5)
C36 0.106(6) 0.088(5) 0.106(6) -0.019(5) 0.009(5) 0.018(4)
C41 0.069(5) 0.079(5) 0.070(4) -0.025(3) 0.018(3) 0.010(4)
C42 0.084(5) 0.082(5) 0.122(6) -0.020(4) 0.046(5) 0.002(4)
C43 0.118(7) 0.104(7) 0.154(8) -0.013(5) 0.081(6) 0.003(5)
C44 0.128(7) 0.101(6) 0.095(6) -0.022(4) 0.050(5) -0.001(5)
C45 0.089(5) 0.090(6) 0.077(5) -0.010(4) 0.013(4) 0.010(4)
C46 0.086(5) 0.112(6) 0.072(5) -0.003(4) 0.019(4) 0.024(4)
Al1_1 0.0390(15) 0.0533(16) 0.0306(14) 0.000 0.0007(11) 0.000
O5_1 0.051(2) 0.074(3) 0.040(2) -0.007(2) -0.0001(19) 0.017(2)
C51_1 0.045(3) 0.060(4) 0.042(3) 0.000(3) 0.000(3) 0.010(3)
C52_1 0.049(3) 0.065(4) 0.036(3) -0.004(3) 0.008(3) 0.007(3)
C53_1 0.048(4) 0.077(5) 0.041(4) -0.001(3) 0.005(3) 0.010(3)
C54_1 0.050(3) 0.081(5) 0.047(4) 0.011(3) 0.011(3) 0.016(3)
C55_1 0.074(4) 0.098(5) 0.047(4) -0.005(4) 0.008(3) 0.039(4)
C56_1 0.077(4) 0.087(5) 0.041(3) -0.013(3) 0.000(3) 0.035(4)
C57_1 0.037(3) 0.077(4) 0.044(4) -0.004(3) 0.002(3) -0.001(3)
C58_1 0.044(4) 0.091(5) 0.064(4) 0.011(4) 0.013(3) 0.019(3)
C59_1 0.115(6) 0.139(7) 0.047(4) -0.035(4) -0.012(4) 0.077(5)
C581_1 0.055(5) 0.162(7) 0.089(5) -0.018(5) -0.010(4) 0.030(5)
C582_1 0.071(5) 0.177(8) 0.100(6) 0.006(5) 0.036(4) 0.036(5)
C583_1 0.070(6) 0.133(6) 0.193(9) 0.084(6) 0.022(6) 0.034(5)
C591_1 0.173(8) 0.235(11) 0.071(6) -0.075(6) -0.032(5) 0.142(8)
C592_1 0.137(7) 0.216(8) 0.039(4) 0.005(5) 0.015(4) 0.109(6)
C593_1 0.113(6) 0.130(7) 0.084(6) -0.061(5) -0.052(5) 0.041(5)
O6_1 0.039(2) 0.064(3) 0.036(2) -0.0075(19) 0.0014(18) 0.0092(19)
C61_1 0.040(4) 0.065(4) 0.040(3) -0.013(3) 0.006(3) -0.004(3)
C62_1 0.044(4) 0.076(4) 0.040(3) -0.009(3) 0.008(3) -0.001(3)
C63_1 0.056(4) 0.097(5) 0.041(3) -0.009(3) 0.010(3) 0.002(3)
C64_1 0.053(4) 0.131(6) 0.047(3) -0.025(4) 0.020(3) -0.009(4)
C65_1 0.051(4) 0.147(7) 0.054(4) -0.028(4) 0.011(3) 0.017(4)
C66_1 0.042(4) 0.106(5) 0.047(3) -0.018(3) 0.003(3) 0.016(3)
C67_1 0.048(4) 0.078(4) 0.043(4) 0.006(3) 0.008(3) 0.003(3)
C68_1 0.081(5) 0.198(8) 0.051(4) -0.015(5) 0.033(4) 0.012(5)
C69_1 0.063(5) 0.142(7) 0.061(4) -0.026(4) -0.003(3) 0.049(4)
C681_1 0.331(16) 0.291(11) 0.094(8) -0.050(9) 0.086(9) 0.121(12)
C682_1 0.103(7) 0.60(2) 0.052(5) -0.089(10) 0.018(5) 0.015(9)
C683_1 0.425(19) 0.309(12) 0.138(10) -0.090(10) 0.199(12) -0.174(14)
C691_1 0.116(7) 0.262(12) 0.101(7) -0.042(7) 0.001(5) 0.128(8)
C692_1 0.135(7) 0.107(6) 0.097(6) 0.011(5) 0.013(5) 0.052(5)
C693_1 0.052(5) 0.207(9) 0.080(5) -0.030(5) -0.015(4) 0.029(5)
Al1_2 0.077(3) 0.105(4) 0.076(3) -0.017(3) 0.039(2) -0.018(2)
O5_2 0.062(5) 0.133(8) 0.072(6) 0.007(5) 0.034(5) -0.012(5)
C51_2 0.054(6) 0.096(10) 0.062(7) -0.002(7) 0.032(5) 0.005(6)
C52_2 0.059(6) 0.089(8) 0.065(7) -0.006(6) 0.027(5) 0.004(7)
C53_2 0.062(7) 0.077(9) 0.063(8) -0.011(7) 0.024(7) 0.002(7)
C54_2 0.052(6) 0.068(11) 0.071(9) -0.007(8) 0.025(5) 0.011(7)
C55_2 0.045(7) 0.081(11) 0.074(9) 0.004(8) 0.030(6) 0.018(7)
C56_2 0.047(6) 0.093(11) 0.076(9) 0.014(8) 0.028(6) 0.014(6)
C57_2 0.079(9) 0.086(7) 0.073(8) 0.004(7) 0.024(7) -0.005(8)
C58_2 0.055(9) 0.103(14) 0.084(12) -0.007(11) 0.030(8) 0.000(11)
C59_2 0.055(7) 0.113(11) 0.071(8) 0.004(7) 0.020(6) 0.021(8)
C581_2 0.082(16) 0.106(13) 0.18(3) 0.007(14) 0.065(17) -0.015(11)
C582_2 0.061(9) 0.17(2) 0.088(12) -0.067(15) 0.013(9) 0.027(12)
C583_2 0.038(11) 0.137(19) 0.058(11) 0.006(12) 0.014(9) 0.004(12)
C591_2 0.046(8) 0.137(16) 0.112(14) 0.020(12) 0.025(8) 0.029(10)
C592_2 0.099(12) 0.146(11) 0.074(11) -0.020(9) 0.042(9) -0.022(9)
C593_2 0.059(12) 0.145(15) 0.075(12) 0.016(11) 0.009(8) 0.007(11)
O6_2 0.100(7) 0.095(7) 0.079(5) -0.003(4) 0.047(5) -0.024(5)
C61_2 0.115(9) 0.081(10) 0.108(10) 0.000(6) 0.070(8) -0.002(7)
C62_2 0.123(9) 0.085(10) 0.137(14) 0.006(8) 0.085(10) 0.005(8)
C63_2 0.137(11) 0.105(13) 0.187(16) 0.039(9) 0.097(11) 0.027(9)
C64_2 0.141(11) 0.107(13) 0.208(17) 0.057(10) 0.079(11) 0.002(11)
C65_2 0.157(11) 0.099(12) 0.163(15) 0.031(9) 0.093(12) 0.002(10)
C66_2 0.137(8) 0.073(9) 0.104(10) -0.008(6) 0.074(8) -0.020(7)
C67_2 0.098(11) 0.083(7) 0.125(12) 0.007(7) 0.058(9) 0.001(9)
C68_2 0.192(14) 0.121(16) 0.187(19) 0.043(9) 0.078(12) 0.045(11)
C69_2 0.128(9) 0.099(9) 0.099(9) -0.015(7) 0.062(8) -0.038(8)
C681_2 0.29(3) 0.16(2) 0.17(2) 0.077(15) 0.087(18) 0.030(17)
C682_2 0.28(2) 0.121(17) 0.21(2) 0.098(14) -0.021(17) 0.020(15)
C683_2 0.31(3) 0.24(3) 0.24(3) 0.018(18) 0.13(2) 0.12(2)
C691_2 0.113(13) 0.147(13) 0.103(10) 0.009(10) 0.056(10) -0.034(12)
C692_2 0.115(12) 0.124(10) 0.073(11) -0.019(9) 0.036(10) -0.012(10)
C693_2 0.160(13) 0.128(13) 0.099(9) -0.027(9) 0.053(9) -0.056(12)
O7_2 0.058(5) 0.120(7) 0.098(8) -0.028(6) 0.039(5) -0.017(4)
C71_2 0.053(7) 0.116(10) 0.053(9) 0.001(7) 0.030(6) -0.013(6)
C72_2 0.072(7) 0.109(9) 0.075(9) -0.007(7) 0.028(6) -0.020(7)
C73_2 0.058(7) 0.098(11) 0.076(10) 0.000(9) 0.010(8) -0.031(6)
C74_2 0.073(7) 0.087(10) 0.068(10) 0.014(7) 0.030(6) -0.022(7)
C75_2 0.061(7) 0.086(12) 0.079(10) 0.011(8) 0.018(7) -0.016(7)
C76_2 0.060(6) 0.094(9) 0.060(8) 0.005(6) 0.030(6) -0.021(5)
C77_2 0.082(10) 0.116(10) 0.088(10) -0.016(8) 0.038(7) -0.029(7)
C78_2 0.069(8) 0.069(12) 0.087(11) 0.006(11) 0.019(8) -0.031(9)
C79_2 0.059(8) 0.102(10) 0.081(11) -0.002(7) 0.020(6) -0.014(8)
C781_2 0.096(18) 0.093(12) 0.112(16) -0.030(11) 0.033(15) -0.034(10)
C782_2 0.082(13) 0.095(16) 0.081(10) -0.015(9) 0.032(9) 0.008(13)
C783_2 0.064(16) 0.14(2) 0.13(2) 0.053(18) 0.032(15) -0.020(15)
C791_2 0.107(12) 0.073(8) 0.115(12) -0.004(7) 0.025(9) -0.019(8)
C792_2 0.081(12) 0.102(11) 0.073(9) -0.006(8) 0.006(7) 0.014(9)
C793_2 0.093(12) 0.15(2) 0.138(16) -0.043(14) 0.057(11) -0.076(13)
O8_2 0.115(13) 0.123(6) 0.089(6) -0.028(8) 0.051(6) -0.014(9)
C81_2 0.109(10) 0.120(10) 0.099(9) -0.037(7) 0.061(7) -0.030(7)
C82_2 0.127(11) 0.116(10) 0.089(9) -0.030(8) 0.053(7) -0.034(7)
C83_2 0.154(14) 0.104(12) 0.088(11) -0.023(9) 0.050(9) -0.024(10)
C84_2 0.166(13) 0.107(10) 0.087(9) -0.017(8) 0.070(7) -0.024(9)
C85_2 0.173(13) 0.098(11) 0.098(10) -0.020(8) 0.070(7) -0.017(9)
C86_2 0.145(10) 0.120(11) 0.118(10) -0.038(8) 0.067(7) -0.023(8)
C87_2 0.123(12) 0.099(9) 0.074(10) -0.017(7) 0.046(8) -0.037(8)
C88_2 0.187(15) 0.100(11) 0.100(11) -0.019(8) 0.064(7) -0.017(11)
C89_2 0.142(11) 0.123(12) 0.130(10) -0.054(10) 0.073(8) -0.010(7)
C881_2 0.21(2) 0.114(12) 0.121(15) -0.025(10) 0.060(14) -0.042(13)
C882_2 0.25(2) 0.149(17) 0.122(17) -0.019(14) -0.006(12) 0.006(17)
C883_2 0.31(2) 0.21(2) 0.154(18) -0.092(16) 0.151(18) -0.085(18)
C891_2 0.22(2) 0.139(13) 0.184(19) -0.087(14) 0.074(17) 0.003(11)
C892_2 0.20(2) 0.143(17) 0.129(11) -0.027(11) 0.074(12) 0.002(13)
C893_2 0.147(12) 0.152(15) 0.172(18) -0.058(14) 0.074(13) -0.027(12)
C1 0.188(19) 0.158(17) 0.158(16) 0.036(10) 0.040(16) -0.054(14)
Cl1 0.220(8) 0.198(7) 0.204(7) 0.004(5) 0.096(7) -0.060(6)
Cl2 0.333(12) 0.171(6) 0.408(14) -0.042(7) 0.282(12) -0.084(7)
C2 0.63(4) 0.62(6) 0.74(4) 0.18(6) 0.24(5) 0.02(6)
Cl3 0.81(5) 0.86(6) 0.77(4) 0.10(6) 0.35(3) 0.09(5)
Cl4 0.61(4) 0.84(5) 0.87(4) 0.16(4) 0.31(3) 0.16(5)
C3 0.99(5) 0.86(5) 0.76(7) 0.07(7) 0.33(6) -0.15(6)
Cl5 1.05(4) 0.50(3) 0.63(4) -0.04(3) 0.48(4) -0.20(3)
Cl6 0.86(5) 0.88(5) 0.88(5) 0.06(5) 0.43(5) -0.16(3)
C2B 0.89(10) 0.90(10) 0.91(10) -0.11(8) 0.39(7) -0.02(6)
Cl3B 0.285(17) 0.61(3) 0.62(3) 0.31(2) 0.16(2) 0.15(2)
Cl4B 0.37(2) 0.96(4) 0.39(2) 0.21(2) 0.137(18) 0.25(3)
C3B 0.80(7) 0.83(5) 0.89(7) 0.00(6) 0.43(6) -0.04(6)
Cl5B 0.91(5) 0.91(4) 0.73(4) 0.10(4) 0.36(4) -0.18(4)
Cl6B 1.04(6) 1.04(5) 0.44(3) -0.06(3) 0.50(4) -0.19(5)

loop_
_atom_type_symbol
_atom_type_description
_atom_type_scat_dispersion_real
_atom_type_scat_dispersion_imag
_atom_type_scat_source
C C 0.0033 0.0016 'International Tables Vol C Tables 4.2.6.8 and 6.1.1.4'
H H 0.0000 0.0000 'International Tables Vol C Tables 4.2.6.8 and 6.1.1.4'
O O 0.0106 0.0060 'International Tables Vol C Tables 4.2.6.8 and 6.1.1.4'
Al Al 0.0645 0.0514 'International Tables Vol C Tables 4.2.6.8 and 6.1.1.4'
P P 0.1023 0.0942 'International Tables Vol C Tables 4.2.6.8 and 6.1.1.4'
Cl Cl 0.1484 0.1585 'International Tables Vol C Tables 4.2.6.8 and 6.1.1.4'

loop_
_geom_angle_atom_site_label_1
_geom_angle_atom_site_label_2
_geom_angle_atom_site_label_3
_geom_angle
_geom_angle_site_symmetry_1
_geom_angle_site_symmetry_3
C31 P1 C41 109.3(3) . .
C31 P1 C21 107.7(2) . .
C41 P1 C21 110.0(3) . .
C31 P1 C11 110.5(3) . .
C41 P1 C11 108.5(2) . .
C21 P1 C11 110.8(2) . .
C12 C11 C16 120.0 . .
C12 C11 P1 120.5(3) . .
C16 C11 P1 119.5(3) . .
C11 C12 C13 120.0 . .
C11 C12 H12 120.0 . .
C13 C12 H12 120.0 . .
C14 C13 C12 120.0 . .
C14 C13 H13 120.0 . .
C12 C13 H13 120.0 . .
C13 C14 C15 120.0 . .
C13 C14 H14 120.0 . .
C15 C14 H14 120.0 . .
C14 C15 C16 120.0 . .
C14 C15 H15 120.0 . .
C16 C15 H15 120.0 . .
C15 C16 C11 120.0 . .
C15 C16 H16 120.0 . .
C11 C16 H16 120.0 . .
C22 C21 C26 120.0 . .
C22 C21 P1 120.1(3) . .
C26 C21 P1 119.9(3) . .
C21 C22 C23 120.0 . .
C21 C22 H22 120.0 . .
C23 C22 H22 120.0 . .
C24 C23 C22 120.0 . .
C24 C23 H23 120.0 . .
C22 C23 H23 120.0 . .
C23 C24 C25 120.0 . .
C23 C24 H24 120.0 . .
C25 C24 H24 120.0 . .
C26 C25 C24 120.0 . .
C26 C25 H25 120.0 . .
C24 C25 H25 120.0 . .
C25 C26 C21 120.0 . .
C25 C26 H26 120.0 . .
C21 C26 H26 120.0 . .
C32 C31 C36 120.0 . .
C32 C31 P1 119.7(3) . .
C36 C31 P1 120.2(3) . .
C33 C32 C31 120.0 . .
C33 C32 H32 120.0 . .
C31 C32 H32 120.0 . .
C32 C33 C34 120.0 . .
C32 C33 H33 120.0 . .
C34 C33 H33 120.0 . .
C35 C34 C33 120.0 . .
C35 C34 H34 120.0 . .
C33 C34 H34 120.0 . .
C34 C35 C36 120.0 . .
C34 C35 H35 120.0 . .
C36 C35 H35 120.0 . .
C35 C36 C31 120.0 . .
C35 C36 H36 120.0 . .
C31 C36 H36 120.0 . .
C42 C41 C46 120.0 . .
C42 C41 P1 120.4(3) . .
C46 C41 P1 119.6(3) . .
C41 C42 C43 120.0 . .
C41 C42 H42 120.0 . .
C43 C42 H42 120.0 . .
C42 C43 C44 120.0 . .
C42 C43 H43 120.0 . .
C44 C43 H43 120.0 . .
C45 C44 C43 120.0 . .
C45 C44 H44 120.0 . .
C43 C44 H44 120.0 . .
C44 C45 C46 120.0 . .
C44 C45 H45 120.0 . .
C46 C45 H45 120.0 . .
C45 C46 C41 120.0 . .
C45 C46 H46 120.0 . .
C41 C46 H46 120.0 . .
O5_1 Al1_1 O5_1 105.7(3) . 2_556
O5_1 Al1_1 O6_1 107.39(18) . 2_556
O5_1 Al1_1 O6_1 116.71(16) 2_556 2_556
O5_1 Al1_1 O6_1 116.71(16) . .
O5_1 Al1_1 O6_1 107.39(18) 2_556 .
O6_1 Al1_1 O6_1 103.5(3) 2_556 .
C51_1 O5_1 Al1_1 159.7(3) . .
O5_1 C51_1 C52_1 118.6(3) . .
O5_1 C51_1 C56_1 121.4(3) . .
C52_1 C51_1 C56_1 120.0 . .
C51_1 C52_1 C53_1 120.0 . .
C51_1 C52_1 C57_1 119.8(3) . .
C53_1 C52_1 C57_1 120.2(3) . .
C54_1 C53_1 C52_1 120.0 . .
C54_1 C53_1 H53_1 120.0 . .
C52_1 C53_1 H53_1 120.0 . .
C53_1 C54_1 C55_1 120.0 . .
C53_1 C54_1 C58_1 120.2(3) . .
C55_1 C54_1 C58_1 119.8(3) . .
C54_1 C55_1 C56_1 120.0 . .
C54_1 C55_1 H55_1 120.0 . .
C56_1 C55_1 H55_1 120.0 . .
C55_1 C56_1 C51_1 120.0 . .
C55_1 C56_1 C59_1 119.5(3) . .
C51_1 C56_1 C59_1 120.4(3) . .
C52_1 C57_1 C67_1 111.2(5) . .
C52_1 C57_1 H57A_1 109.4 . .
C67_1 C57_1 H57A_1 109.4 . .
C52_1 C57_1 H57B_1 109.4 . .
C67_1 C57_1 H57B_1 109.4 . .
H57A_1 C57_1 H57B_1 108.0 . .
C583_1 C58_1 C582_1 109.7(6) . .
C583_1 C58_1 C581_1 109.5(6) . .
C582_1 C58_1 C581_1 106.4(6) . .
C583_1 C58_1 C54_1 109.2(5) . .
C582_1 C58_1 C54_1 110.1(5) . .
C581_1 C58_1 C54_1 111.9(5) . .
C593_1 C59_1 C592_1 110.9(6) . .
C593_1 C59_1 C56_1 110.3(6) . .
C592_1 C59_1 C56_1 109.2(6) . .
C593_1 C59_1 C591_1 108.1(7) . .
C592_1 C59_1 C591_1 107.9(7) . .
C56_1 C59_1 C591_1 110.4(5) . .
C58_1 C581_1 H58A_1 109.5 . .
C58_1 C581_1 H58B_1 109.5 . .
H58A_1 C581_1 H58B_1 109.5 . .
C58_1 C581_1 H58C_1 109.5 . .
H58A_1 C581_1 H58C_1 109.5 . .
H58B_1 C581_1 H58C_1 109.5 . .
C58_1 C582_1 H58D_1 109.5 . .
C58_1 C582_1 H58E_1 109.5 . .
H58D_1 C582_1 H58E_1 109.5 . .
C58_1 C582_1 H58F_1 109.5 . .
H58D_1 C582_1 H58F_1 109.5 . .
H58E_1 C582_1 H58F_1 109.5 . .
C58_1 C583_1 H58G_1 109.5 . .
C58_1 C583_1 H58H_1 109.5 . .
H58G_1 C583_1 H58H_1 109.5 . .
C58_1 C583_1 H58I_1 109.5 . .
H58G_1 C583_1 H58I_1 109.5 . .
H58H_1 C583_1 H58I_1 109.5 . .
C59_1 C591_1 H59A_1 109.5 . .
C59_1 C591_1 H59B_1 109.5 . .
H59A_1 C591_1 H59B_1 109.5 . .
C59_1 C591_1 H59C_1 109.5 . .
H59A_1 C591_1 H59C_1 109.5 . .
H59B_1 C591_1 H59C_1 109.5 . .
C59_1 C592_1 H59D_1 109.5 . .
C59_1 C592_1 H59E_1 109.5 . .
H59D_1 C592_1 H59E_1 109.5 . .
C59_1 C592_1 H59F_1 109.5 . .
H59D_1 C592_1 H59F_1 109.5 . .
H59E_1 C592_1 H59F_1 109.5 . .
C59_1 C593_1 H59G_1 109.5 . .
C59_1 C593_1 H59H_1 109.5 . .
H59G_1 C593_1 H59H_1 109.5 . .
C59_1 C593_1 H59I_1 109.5 . .
H59G_1 C593_1 H59I_1 109.5 . .
H59H_1 C593_1 H59I_1 109.5 . .
C61_1 O6_1 Al1_1 148.1(3) . .
O6_1 C61_1 C62_1 119.2(3) . .
O6_1 C61_1 C66_1 120.6(3) . .
C62_1 C61_1 C66_1 120.0 . .
C63_1 C62_1 C61_1 120.0 . .
C63_1 C62_1 C67_1 119.6(3) . .
C61_1 C62_1 C67_1 120.3(3) . .
C64_1 C63_1 C62_1 120.0 . .
C64_1 C63_1 H63_1 120.0 . .
C62_1 C63_1 H63_1 120.0 . .
C63_1 C64_1 C65_1 120.0 . .
C63_1 C64_1 C68_1 119.9(4) . .
C65_1 C64_1 C68_1 120.1(4) . .
C66_1 C65_1 C64_1 120.0 . .
C66_1 C65_1 H65_1 120.0 . .
C64_1 C65_1 H65_1 120.0 . .
C65_1 C66_1 C61_1 120.0 . .
C65_1 C66_1 C69_1 118.2(3) . .
C61_1 C66_1 C69_1 121.8(3) . .
C62_1 C67_1 C57_1 111.8(5) . .
C62_1 C67_1 H67A_1 109.3 . .
C57_1 C67_1 H67A_1 109.3 . .
C62_1 C67_1 H67B_1 109.3 . .
C57_1 C67_1 H67B_1 109.3 . .
H67A_1 C67_1 H67B_1 107.9 . .
C682_1 C68_1 C683_1 111.1(9) . .
C682_1 C68_1 C681_1 109.8(9) . .
C683_1 C68_1 C681_1 104.3(9) . .
C682_1 C68_1 C64_1 111.6(6) . .
C683_1 C68_1 C64_1 108.1(6) . .
C681_1 C68_1 C64_1 111.7(6) . .
C692_1 C69_1 C691_1 109.1(7) . .
C692_1 C69_1 C693_1 110.8(6) . .
C691_1 C69_1 C693_1 107.3(6) . .
C692_1 C69_1 C66_1 109.5(5) . .
C691_1 C69_1 C66_1 111.2(5) . .
C693_1 C69_1 C66_1 109.0(6) . .
C68_1 C681_1 H68A_1 109.5 . .
C68_1 C681_1 H68B_1 109.5 . .
H68A_1 C681_1 H68B_1 109.5 . .
C68_1 C681_1 H68C_1 109.5 . .
H68A_1 C681_1 H68C_1 109.5 . .
H68B_1 C681_1 H68C_1 109.5 . .
C68_1 C682_1 H68D_1 109.5 . .
C68_1 C682_1 H68E_1 109.5 . .
H68D_1 C682_1 H68E_1 109.5 . .
C68_1 C682_1 H68F_1 109.5 . .
H68D_1 C682_1 H68F_1 109.5 . .
H68E_1 C682_1 H68F_1 109.5 . .
C68_1 C683_1 H68G_1 109.5 . .
C68_1 C683_1 H68H_1 109.5 . .
H68G_1 C683_1 H68H_1 109.5 . .
C68_1 C683_1 H68I_1 109.5 . .
H68G_1 C683_1 H68I_1 109.5 . .
H68H_1 C683_1 H68I_1 109.5 . .
C69_1 C691_1 H69A_1 109.5 . .
C69_1 C691_1 H69B_1 109.5 . .
H69A_1 C691_1 H69B_1 109.5 . .
C69_1 C691_1 H69C_1 109.5 . .
H69A_1 C691_1 H69C_1 109.5 . .
H69B_1 C691_1 H69C_1 109.5 . .
C69_1 C692_1 H69D_1 109.5 . .
C69_1 C692_1 H69E_1 109.5 . .
H69D_1 C692_1 H69E_1 109.5 . .
C69_1 C692_1 H69F_1 109.5 . .
H69D_1 C692_1 H69F_1 109.5 . .
H69E_1 C692_1 H69F_1 109.5 . .
C69_1 C693_1 H69G_1 109.5 . .
C69_1 C693_1 H69H_1 109.5 . .
H69G_1 C693_1 H69H_1 109.5 . .
C69_1 C693_1 H69I_1 109.5 . .
H69G_1 C693_1 H69I_1 109.5 . .
H69H_1 C693_1 H69I_1 109.5 . .
O8_2 Al1_2 O7_2 120.1(12) . .
O8_2 Al1_2 O5_2 106.1(13) . .
O7_2 Al1_2 O5_2 104.8(5) . .
O8_2 Al1_2 O6_2 107.8(7) . .
O7_2 Al1_2 O6_2 100.6(5) . .
O5_2 Al1_2 O6_2 118.2(5) . .
C51_2 O5_2 Al1_2 159.7(7) . .
O5_2 C51_2 C52_2 119.8(7) . .
O5_2 C51_2 C56_2 120.2(7) . .
C52_2 C51_2 C56_2 120.0 . .
C51_2 C52_2 C53_2 120.0 . .
C51_2 C52_2 C57_2 120.3(7) . .
C53_2 C52_2 C57_2 119.7(7) . .
C54_2 C53_2 C52_2 120.0 . .
C54_2 C53_2 H53_2 120.0 . .
C52_2 C53_2 H53_2 120.0 . .
C55_2 C54_2 C53_2 120.0 . .
C55_2 C54_2 C58_2 118.6(8) . .
C53_2 C54_2 C58_2 121.4(8) . .
C54_2 C55_2 C56_2 120.0 . .
C54_2 C55_2 H55_2 120.0 . .
C56_2 C55_2 H55_2 120.0 . .
C55_2 C56_2 C51_2 120.0 . .
C55_2 C56_2 C59_2 119.0(6) . .
C51_2 C56_2 C59_2 121.0(6) . .
C52_2 C57_2 C67_2 111.3(10) . .
C52_2 C57_2 H57A_2 109.4 . .
C67_2 C57_2 H57A_2 109.4 . .
C52_2 C57_2 H57B_2 109.4 . .
C67_2 C57_2 H57B_2 109.4 . .
H57A_2 C57_2 H57B_2 108.0 . .
C582_2 C58_2 C581_2 109.6(13) . .
C582_2 C58_2 C583_2 108.0(13) . .
C581_2 C58_2 C583_2 108.2(13) . .
C582_2 C58_2 C54_2 110.8(13) . .
C581_2 C58_2 C54_2 110.6(12) . .
C583_2 C58_2 C54_2 109.5(12) . .
C591_2 C59_2 C592_2 107.7(11) . .
C591_2 C59_2 C593_2 106.6(11) . .
C592_2 C59_2 C593_2 108.2(11) . .
C591_2 C59_2 C56_2 110.4(10) . .
C592_2 C59_2 C56_2 110.9(10) . .
C593_2 C59_2 C56_2 112.8(10) . .
C58_2 C581_2 H58A_2 109.5 . .
C58_2 C581_2 H58B_2 109.5 . .
H58A_2 C581_2 H58B_2 109.5 . .
C58_2 C581_2 H58C_2 109.5 . .
H58A_2 C581_2 H58C_2 109.5 . .
H58B_2 C581_2 H58C_2 109.5 . .
C58_2 C582_2 H58D_2 109.5 . .
C58_2 C582_2 H58E_2 109.5 . .
H58D_2 C582_2 H58E_2 109.5 . .
C58_2 C582_2 H58F_2 109.5 . .
H58D_2 C582_2 H58F_2 109.5 . .
H58E_2 C582_2 H58F_2 109.5 . .
C58_2 C583_2 H58G_2 109.5 . .
C58_2 C583_2 H58H_2 109.5 . .
H58G_2 C583_2 H58H_2 109.5 . .
C58_2 C583_2 H58I_2 109.5 . .
H58G_2 C583_2 H58I_2 109.5 . .
H58H_2 C583_2 H58I_2 109.5 . .
C59_2 C591_2 H59A_2 109.5 . .
C59_2 C591_2 H59B_2 109.5 . .
H59A_2 C591_2 H59B_2 109.5 . .
C59_2 C591_2 H59C_2 109.5 . .
H59A_2 C591_2 H59C_2 109.5 . .
H59B_2 C591_2 H59C_2 109.5 . .
C59_2 C592_2 H59D_2 109.5 . .
C59_2 C592_2 H59E_2 109.5 . .
H59D_2 C592_2 H59E_2 109.5 . .
C59_2 C592_2 H59F_2 109.5 . .
H59D_2 C592_2 H59F_2 109.5 . .
H59E_2 C592_2 H59F_2 109.5 . .
C59_2 C593_2 H59G_2 109.5 . .
C59_2 C593_2 H59H_2 109.5 . .
H59G_2 C593_2 H59H_2 109.5 . .
C59_2 C593_2 H59I_2 109.5 . .
H59G_2 C593_2 H59I_2 109.5 . .
H59H_2 C593_2 H59I_2 109.5 . .
C61_2 O6_2 Al1_2 146.2(8) . .
O6_2 C61_2 C62_2 118.8(7) . .
O6_2 C61_2 C66_2 121.2(7) . .
C62_2 C61_2 C66_2 120.0 . .
C61_2 C62_2 C63_2 120.0 . .
C61_2 C62_2 C67_2 121.3(8) . .
C63_2 C62_2 C67_2 118.6(8) . .
C64_2 C63_2 C62_2 120.0 . .
C64_2 C63_2 H63_2 120.0 . .
C62_2 C63_2 H63_2 120.0 . .
C63_2 C64_2 C65_2 120.0 . .
C63_2 C64_2 C68_2 118.2(8) . .
C65_2 C64_2 C68_2 121.7(8) . .
C64_2 C65_2 C66_2 120.0 . .
C64_2 C65_2 H65_2 120.0 . .
C66_2 C65_2 H65_2 120.0 . .
C65_2 C66_2 C61_2 120.0 . .
C65_2 C66_2 C69_2 118.2(7) . .
C61_2 C66_2 C69_2 121.7(7) . .
C62_2 C67_2 C57_2 115.3(11) . .
C62_2 C67_2 H67A_2 108.4 . .
C57_2 C67_2 H67A_2 108.4 . .
C62_2 C67_2 H67B_2 108.4 . .
C57_2 C67_2 H67B_2 108.4 . .
H67A_2 C67_2 H67B_2 107.5 . .
C681_2 C68_2 C682_2 107.8(14) . .
C681_2 C68_2 C683_2 106.9(14) . .
C682_2 C68_2 C683_2 110.5(15) . .
C681_2 C68_2 C64_2 113.9(12) . .
C682_2 C68_2 C64_2 108.7(12) . .
C683_2 C68_2 C64_2 109.0(13) . .
C692_2 C69_2 C691_2 109.8(11) . .
C692_2 C69_2 C693_2 109.2(11) . .
C691_2 C69_2 C693_2 107.0(11) . .
C692_2 C69_2 C66_2 111.9(10) . .
C691_2 C69_2 C66_2 110.2(10) . .
C693_2 C69_2 C66_2 108.6(10) . .
C68_2 C681_2 H68A_2 109.5 . .
C68_2 C681_2 H68B_2 109.5 . .
H68A_2 C681_2 H68B_2 109.5 . .
C68_2 C681_2 H68C_2 109.5 . .
H68A_2 C681_2 H68C_2 109.5 . .
H68B_2 C681_2 H68C_2 109.5 . .
C68_2 C682_2 H68D_2 109.5 . .
C68_2 C682_2 H68E_2 109.5 . .
H68D_2 C682_2 H68E_2 109.5 . .
C68_2 C682_2 H68F_2 109.5 . .
H68D_2 C682_2 H68F_2 109.5 . .
H68E_2 C682_2 H68F_2 109.5 . .
C68_2 C683_2 H68G_2 109.5 . .
C68_2 C683_2 H68H_2 109.5 . .
H68G_2 C683_2 H68H_2 109.5 . .
C68_2 C683_2 H68I_2 109.5 . .
H68G_2 C683_2 H68I_2 109.5 . .
H68H_2 C683_2 H68I_2 109.5 . .
C69_2 C691_2 H69A_2 109.5 . .
C69_2 C691_2 H69B_2 109.5 . .
H69A_2 C691_2 H69B_2 109.5 . .
C69_2 C691_2 H69C_2 109.5 . .
H69A_2 C691_2 H69C_2 109.5 . .
H69B_2 C691_2 H69C_2 109.5 . .
C69_2 C692_2 H69D_2 109.5 . .
C69_2 C692_2 H69E_2 109.5 . .
H69D_2 C692_2 H69E_2 109.5 . .
C69_2 C692_2 H69F_2 109.5 . .
H69D_2 C692_2 H69F_2 109.5 . .
H69E_2 C692_2 H69F_2 109.5 . .
C69_2 C693_2 H69G_2 109.5 . .
C69_2 C693_2 H69H_2 109.5 . .
H69G_2 C693_2 H69H_2 109.5 . .
C69_2 C693_2 H69I_2 109.5 . .
H69G_2 C693_2 H69I_2 109.5 . .
H69H_2 C693_2 H69I_2 109.5 . .
C71_2 O7_2 Al1_2 159.8(8) . .
O7_2 C71_2 C72_2 118.5(7) . .
O7_2 C71_2 C76_2 121.2(7) . .
C72_2 C71_2 C76_2 120.0 . .
C73_2 C72_2 C71_2 120.0 . .
C73_2 C72_2 C77_2 121.4(8) . .
C71_2 C72_2 C77_2 118.4(8) . .
C72_2 C73_2 C74_2 120.0 . .
C72_2 C73_2 H73_2 120.0 . .
C74_2 C73_2 H73_2 120.0 . .
C73_2 C74_2 C75_2 120.0 . .
C73_2 C74_2 C78_2 120.3(8) . .
C75_2 C74_2 C78_2 119.2(8) . .
C74_2 C75_2 C76_2 120.0 . .
C74_2 C75_2 H75_2 120.0 . .
C76_2 C75_2 H75_2 120.0 . .
C75_2 C76_2 C71_2 120.0 . .
C75_2 C76_2 C79_2 118.1(7) . .
C71_2 C76_2 C79_2 121.9(7) . .
C72_2 C77_2 C87_2 111.6(10) . .
C72_2 C77_2 H77A_2 109.3 . .
C87_2 C77_2 H77A_2 109.3 . .
C72_2 C77_2 H77B_2 109.3 . .
C87_2 C77_2 H77B_2 109.3 . .
H77A_2 C77_2 H77B_2 108.0 . .
C782_2 C78_2 C783_2 110.5(13) . .
C782_2 C78_2 C781_2 107.3(12) . .
C783_2 C78_2 C781_2 108.0(14) . .
C782_2 C78_2 C74_2 112.1(12) . .
C783_2 C78_2 C74_2 108.9(12) . .
C781_2 C78_2 C74_2 110.0(12) . .
C792_2 C79_2 C793_2 110.7(12) . .
C792_2 C79_2 C791_2 105.5(10) . .
C793_2 C79_2 C791_2 105.5(11) . .
C792_2 C79_2 C76_2 110.7(10) . .
C793_2 C79_2 C76_2 111.8(11) . .
C791_2 C79_2 C76_2 112.5(9) . .
C78_2 C781_2 H78A_2 109.5 . .
C78_2 C781_2 H78B_2 109.5 . .
H78A_2 C781_2 H78B_2 109.5 . .
C78_2 C781_2 H78C_2 109.5 . .
H78A_2 C781_2 H78C_2 109.5 . .
H78B_2 C781_2 H78C_2 109.5 . .
C78_2 C782_2 H78D_2 109.5 . .
C78_2 C782_2 H78E_2 109.5 . .
H78D_2 C782_2 H78E_2 109.5 . .
C78_2 C782_2 H78F_2 109.5 . .
H78D_2 C782_2 H78F_2 109.5 . .
H78E_2 C782_2 H78F_2 109.5 . .
C78_2 C783_2 H78G_2 109.5 . .
C78_2 C783_2 H78H_2 109.5 . .
H78G_2 C783_2 H78H_2 109.5 . .
C78_2 C783_2 H78I_2 109.5 . .
H78G_2 C783_2 H78I_2 109.5 . .
H78H_2 C783_2 H78I_2 109.5 . .
C79_2 C791_2 H79A_2 109.5 . .
C79_2 C791_2 H79B_2 109.5 . .
H79A_2 C791_2 H79B_2 109.5 . .
C79_2 C791_2 H79C_2 109.5 . .
H79A_2 C791_2 H79C_2 109.5 . .
H79B_2 C791_2 H79C_2 109.5 . .
C79_2 C792_2 H79D_2 109.5 . .
C79_2 C792_2 H79E_2 109.5 . .
H79D_2 C792_2 H79E_2 109.5 . .
C79_2 C792_2 H79F_2 109.5 . .
H79D_2 C792_2 H79F_2 109.5 . .
H79E_2 C792_2 H79F_2 109.5 . .
C79_2 C793_2 H79G_2 109.5 . .
C79_2 C793_2 H79H_2 109.5 . .
H79G_2 C793_2 H79H_2 109.5 . .
C79_2 C793_2 H79I_2 109.5 . .
H79G_2 C793_2 H79I_2 109.5 . .
H79H_2 C793_2 H79I_2 109.5 . .
C81_2 O8_2 Al1_2 154.8(13) . .
O8_2 C81_2 C82_2 119.6(11) . .
O8_2 C81_2 C86_2 120.3(10) . .
C82_2 C81_2 C86_2 120.0 . .
C81_2 C82_2 C83_2 120.0 . .
C81_2 C82_2 C87_2 121.1(8) . .
C83_2 C82_2 C87_2 118.9(8) . .
C84_2 C83_2 C82_2 120.0 . .
C84_2 C83_2 H83_2 120.0 . .
C82_2 C83_2 H83_2 120.0 . .
C85_2 C84_2 C83_2 120.0 . .
C85_2 C84_2 C88_2 118.3(8) . .
C83_2 C84_2 C88_2 121.6(8) . .
C84_2 C85_2 C86_2 120.0 . .
C84_2 C85_2 H85_2 120.0 . .
C86_2 C85_2 H85_2 120.0 . .
C85_2 C86_2 C81_2 120.0 . .
C85_2 C86_2 C89_2 118.8(7) . .
C81_2 C86_2 C89_2 121.1(7) . .
C82_2 C87_2 C77_2 111.2(10) . .
C82_2 C87_2 H87A_2 109.4 . .
C77_2 C87_2 H87A_2 109.4 . .
C82_2 C87_2 H87B_2 109.4 . .
C77_2 C87_2 H87B_2 109.4 . .
H87A_2 C87_2 H87B_2 108.0 . .
C882_2 C88_2 C883_2 109.1(13) . .
C882_2 C88_2 C881_2 110.9(13) . .
C883_2 C88_2 C881_2 107.0(13) . .
C882_2 C88_2 C84_2 111.6(12) . .
C883_2 C88_2 C84_2 109.3(11) . .
C881_2 C88_2 C84_2 108.8(11) . .
C891_2 C89_2 C892_2 106.9(12) . .
C891_2 C89_2 C893_2 106.6(12) . .
C892_2 C89_2 C893_2 109.1(12) . .
C891_2 C89_2 C86_2 112.4(11) . .
C892_2 C89_2 C86_2 111.5(11) . .
C893_2 C89_2 C86_2 110.2(11) . .
C88_2 C881_2 H88A_2 109.5 . .
C88_2 C881_2 H88B_2 109.5 . .
H88A_2 C881_2 H88B_2 109.5 . .
C88_2 C881_2 H88C_2 109.5 . .
H88A_2 C881_2 H88C_2 109.5 . .
H88B_2 C881_2 H88C_2 109.5 . .
C88_2 C882_2 H88D_2 109.5 . .
C88_2 C882_2 H88E_2 109.5 . .
H88D_2 C882_2 H88E_2 109.5 . .
C88_2 C882_2 H88F_2 109.5 . .
H88D_2 C882_2 H88F_2 109.5 . .
H88E_2 C882_2 H88F_2 109.5 . .
C88_2 C883_2 H88G_2 109.5 . .
C88_2 C883_2 H88H_2 109.5 . .
H88G_2 C883_2 H88H_2 109.5 . .
C88_2 C883_2 H88I_2 109.5 . .
H88G_2 C883_2 H88I_2 109.5 . .
H88H_2 C883_2 H88I_2 109.5 . .
C89_2 C891_2 H89A_2 109.5 . .
C89_2 C891_2 H89B_2 109.5 . .
H89A_2 C891_2 H89B_2 109.5 . .
C89_2 C891_2 H89C_2 109.5 . .
H89A_2 C891_2 H89C_2 109.5 . .
H89B_2 C891_2 H89C_2 109.5 . .
C89_2 C892_2 H89D_2 109.5 . .
C89_2 C892_2 H89E_2 109.5 . .
H89D_2 C892_2 H89E_2 109.5 . .
C89_2 C892_2 H89F_2 109.5 . .
H89D_2 C892_2 H89F_2 109.5 . .
H89E_2 C892_2 H89F_2 109.5 . .
C89_2 C893_2 H89G_2 109.5 . .
C89_2 C893_2 H89H_2 109.5 . .
H89G_2 C893_2 H89H_2 109.5 . .
C89_2 C893_2 H89I_2 109.5 . .
H89G_2 C893_2 H89I_2 109.5 . .
H89H_2 C893_2 H89I_2 109.5 . .
Cl1 C1 Cl2 113.4(15) . .
Cl1 C1 H1A 108.9 . .
Cl2 C1 H1A 108.9 . .
Cl1 C1 H1B 108.9 . .
Cl2 C1 H1B 108.9 . .
H1A C1 H1B 107.7 . .
Cl4 C2 Cl3 113.6(15) . .
Cl4 C2 H2A 108.8 . .
Cl3 C2 H2A 108.8 . .
Cl4 C2 H2B 108.9 . .
Cl3 C2 H2B 108.9 . .
H2A C2 H2B 107.7 . .
Cl5 C3 Cl6 113.6(15) . .
Cl5 C3 H3A 108.9 . .
Cl6 C3 H3A 108.9 . .
Cl5 C3 H3B 108.8 . .
Cl6 C3 H3B 108.9 . .
H3A C3 H3B 107.7 . .
Cl4B C2B Cl3B 113.5(15) . .
Cl4B C2B H2B1 108.9 . .
Cl3B C2B H2B1 108.9 . .
Cl4B C2B H2B2 108.9 . .
Cl3B C2B H2B2 108.9 . .
H2B1 C2B H2B2 107.7 . .
Cl6B C3B Cl5B 113.6(15) . .
Cl6B C3B H3B1 108.8 . .
Cl5B C3B H3B1 108.8 . .
Cl6B C3B H3B2 108.8 . .
Cl5B C3B H3B2 108.8 . .
H3B1 C3B H3B2 107.7 . .

loop_
_geom_bond_atom_site_label_1
_geom_bond_atom_site_label_2
_geom_bond_distance
_geom_bond_site_symmetry_2
P1 C31 1.782(4) .
P1 C41 1.786(5) .
P1 C21 1.787(4) .
P1 C11 1.787(4) .
C11 C12 1.3900 .
C11 C16 1.3900 .
C12 C13 1.3900 .
C12 H12 0.9500 .
C13 C14 1.3900 .
C13 H13 0.9500 .
C14 C15 1.3900 .
C14 H14 0.9500 .
C15 C16 1.3900 .
C15 H15 0.9500 .
C16 H16 0.9500 .
C21 C22 1.3900 .
C21 C26 1.3900 .
C22 C23 1.3900 .
C22 H22 0.9500 .
C23 C24 1.3900 .
C23 H23 0.9500 .
C24 C25 1.3900 .
C24 H24 0.9500 .
C25 C26 1.3900 .
C25 H25 0.9500 .
C26 H26 0.9500 .
C31 C32 1.3900 .
C31 C36 1.3900 .
C32 C33 1.3900 .
C32 H32 0.9500 .
C33 C34 1.3900 .
C33 H33 0.9500 .
C34 C35 1.3900 .
C34 H34 0.9500 .
C35 C36 1.3900 .
C35 H35 0.9500 .
C36 H36 0.9500 .
C41 C42 1.3900 .
C41 C46 1.3900 .
C42 C43 1.3900 .
C42 H42 0.9500 .
C43 C44 1.3900 .
C43 H43 0.9500 .
C44 C45 1.3900 .
C44 H44 0.9500 .
C45 C46 1.3900 .
C45 H45 0.9500 .
C46 H46 0.9500 .
Al1_1 O5_1 1.713(4) .
Al1_1 O5_1 1.713(4) 2_556
Al1_1 O6_1 1.731(4) 2_556
Al1_1 O6_1 1.732(4) .
O5_1 C51_1 1.363(4) .
C51_1 C52_1 1.3900 .
C51_1 C56_1 1.3900 .
C52_1 C53_1 1.3900 .
C52_1 C57_1 1.520(6) .
C53_1 C54_1 1.3900 .
C53_1 H53_1 0.9500 .
C54_1 C55_1 1.3900 .
C54_1 C58_1 1.575(6) .
C55_1 C56_1 1.3900 .
C55_1 H55_1 0.9500 .
C56_1 C59_1 1.559(7) .
C57_1 C67_1 1.522(7) .
C57_1 H57A_1 0.9900 .
C57_1 H57B_1 0.9900 .
C58_1 C583_1 1.508(8) .
C58_1 C582_1 1.530(7) .
C58_1 C581_1 1.530(8) .
C59_1 C593_1 1.524(9) .
C59_1 C592_1 1.539(9) .
C59_1 C591_1 1.564(8) .
C581_1 H58A_1 0.9800 .
C581_1 H58B_1 0.9800 .
C581_1 H58C_1 0.9800 .
C582_1 H58D_1 0.9800 .
C582_1 H58E_1 0.9800 .
C582_1 H58F_1 0.9800 .
C583_1 H58G_1 0.9800 .
C583_1 H58H_1 0.9800 .
C583_1 H58I_1 0.9800 .
C591_1 H59A_1 0.9800 .
C591_1 H59B_1 0.9800 .
C591_1 H59C_1 0.9800 .
C592_1 H59D_1 0.9800 .
C592_1 H59E_1 0.9800 .
C592_1 H59F_1 0.9800 .
C593_1 H59G_1 0.9800 .
C593_1 H59H_1 0.9800 .
C593_1 H59I_1 0.9800 .
O6_1 C61_1 1.368(4) .
C61_1 C62_1 1.3900 .
C61_1 C66_1 1.3900 .
C62_1 C63_1 1.3900 .
C62_1 C67_1 1.509(6) .
C63_1 C64_1 1.3900 .
C63_1 H63_1 0.9500 .
C64_1 C65_1 1.3900 .
C64_1 C68_1 1.567(7) .
C65_1 C66_1 1.3900 .
C65_1 H65_1 0.9500 .
C66_1 C69_1 1.566(7) .
C67_1 H67A_1 0.9900 .
C67_1 H67B_1 0.9900 .
C68_1 C682_1 1.478(8) .
C68_1 C683_1 1.511(10) .
C68_1 C681_1 1.510(9) .
C69_1 C692_1 1.530(9) .
C69_1 C691_1 1.545(8) .
C69_1 C693_1 1.544(8) .
C681_1 H68A_1 0.9800 .
C681_1 H68B_1 0.9800 .
C681_1 H68C_1 0.9800 .
C682_1 H68D_1 0.9800 .
C682_1 H68E_1 0.9800 .
C682_1 H68F_1 0.9800 .
C683_1 H68G_1 0.9800 .
C683_1 H68H_1 0.9800 .
C683_1 H68I_1 0.9800 .
C691_1 H69A_1 0.9800 .
C691_1 H69B_1 0.9800 .
C691_1 H69C_1 0.9800 .
C692_1 H69D_1 0.9800 .
C692_1 H69E_1 0.9800 .
C692_1 H69F_1 0.9800 .
C693_1 H69G_1 0.9800 .
C693_1 H69H_1 0.9800 .
C693_1 H69I_1 0.9800 .
Al1_2 O8_2 1.709(10) .
Al1_2 O7_2 1.710(8) .
Al1_2 O5_2 1.713(8) .
Al1_2 O6_2 1.721(8) .
O5_2 C51_2 1.354(8) .
C51_2 C52_2 1.3900 .
C51_2 C56_2 1.3900 .
C52_2 C53_2 1.3900 .
C52_2 C57_2 1.519(10) .
C53_2 C54_2 1.3900 .
C53_2 H53_2 0.9500 .
C54_2 C55_2 1.3900 .
C54_2 C58_2 1.555(11) .
C55_2 C56_2 1.3900 .
C55_2 H55_2 0.9500 .
C56_2 C59_2 1.558(10) .
C57_2 C67_2 1.536(13) .
C57_2 H57A_2 0.9900 .
C57_2 H57B_2 0.9900 .
C58_2 C582_2 1.521(12) .
C58_2 C581_2 1.533(12) .
C58_2 C583_2 1.534(12) .
C59_2 C591_2 1.539(11) .
C59_2 C592_2 1.541(11) .
C59_2 C593_2 1.542(12) .
C581_2 H58A_2 0.9800 .
C581_2 H58B_2 0.9800 .
C581_2 H58C_2 0.9800 .
C582_2 H58D_2 0.9800 .
C582_2 H58E_2 0.9800 .
C582_2 H58F_2 0.9800 .
C583_2 H58G_2 0.9800 .
C583_2 H58H_2 0.9800 .
C583_2 H58I_2 0.9800 .
C591_2 H59A_2 0.9800 .
C591_2 H59B_2 0.9800 .
C591_2 H59C_2 0.9800 .
C592_2 H59D_2 0.9800 .
C592_2 H59E_2 0.9800 .
C592_2 H59F_2 0.9800 .
C593_2 H59G_2 0.9800 .
C593_2 H59H_2 0.9800 .
C593_2 H59I_2 0.9800 .
O6_2 C61_2 1.346(9) .
C61_2 C62_2 1.3900 .
C61_2 C66_2 1.3900 .
C62_2 C63_2 1.3900 .
C62_2 C67_2 1.519(10) .
C63_2 C64_2 1.3900 .
C63_2 H63_2 0.9500 .
C64_2 C65_2 1.3900 .
C64_2 C68_2 1.553(12) .
C65_2 C66_2 1.3900 .
C65_2 H65_2 0.9500 .
C66_2 C69_2 1.558(11) .
C67_2 H67A_2 0.9900 .
C67_2 H67B_2 0.9900 .
C68_2 C681_2 1.514(12) .
C68_2 C682_2 1.525(13) .
C68_2 C683_2 1.532(12) .
C69_2 C692_2 1.531(12) .
C69_2 C691_2 1.539(12) .
C69_2 C693_2 1.556(12) .
C681_2 H68A_2 0.9800 .
C681_2 H68B_2 0.9800 .
C681_2 H68C_2 0.9800 .
C682_2 H68D_2 0.9800 .
C682_2 H68E_2 0.9800 .
C682_2 H68F_2 0.9800 .
C683_2 H68G_2 0.9800 .
C683_2 H68H_2 0.9800 .
C683_2 H68I_2 0.9800 .
C691_2 H69A_2 0.9800 .
C691_2 H69B_2 0.9800 .
C691_2 H69C_2 0.9800 .
C692_2 H69D_2 0.9800 .
C692_2 H69E_2 0.9800 .
C692_2 H69F_2 0.9800 .
C693_2 H69G_2 0.9800 .
C693_2 H69H_2 0.9800 .
C693_2 H69I_2 0.9800 .
O7_2 C71_2 1.364(8) .
C71_2 C72_2 1.3900 .
C71_2 C76_2 1.3900 .
C72_2 C73_2 1.3900 .
C72_2 C77_2 1.506(10) .
C73_2 C74_2 1.3900 .
C73_2 H73_2 0.9500 .
C74_2 C75_2 1.3900 .
C74_2 C78_2 1.554(11) .
C75_2 C76_2 1.3900 .
C75_2 H75_2 0.9500 .
C76_2 C79_2 1.549(11) .
C77_2 C87_2 1.529(13) .
C77_2 H77A_2 0.9900 .
C77_2 H77B_2 0.9900 .
C78_2 C782_2 1.517(12) .
C78_2 C783_2 1.530(12) .
C78_2 C781_2 1.539(12) .
C79_2 C792_2 1.535(12) .
C79_2 C793_2 1.541(12) .
C79_2 C791_2 1.549(12) .
C781_2 H78A_2 0.9800 .
C781_2 H78B_2 0.9800 .
C781_2 H78C_2 0.9800 .
C782_2 H78D_2 0.9800 .
C782_2 H78E_2 0.9800 .
C782_2 H78F_2 0.9800 .
C783_2 H78G_2 0.9800 .
C783_2 H78H_2 0.9800 .
C783_2 H78I_2 0.9800 .
C791_2 H79A_2 0.9800 .
C791_2 H79B_2 0.9800 .
C791_2 H79C_2 0.9800 .
C792_2 H79D_2 0.9800 .
C792_2 H79E_2 0.9800 .
C792_2 H79F_2 0.9800 .
C793_2 H79G_2 0.9800 .
C793_2 H79H_2 0.9800 .
C793_2 H79I_2 0.9800 .
O8_2 C81_2 1.359(11) .
C81_2 C82_2 1.3900 .
C81_2 C86_2 1.3900 .
C82_2 C83_2 1.3900 .
C82_2 C87_2 1.508(11) .
C83_2 C84_2 1.3900 .
C83_2 H83_2 0.9500 .
C84_2 C85_2 1.3900 .
C84_2 C88_2 1.561(11) .
C85_2 C86_2 1.3900 .
C85_2 H85_2 0.9500 .
C86_2 C89_2 1.556(11) .
C87_2 H87A_2 0.9900 .
C87_2 H87B_2 0.9900 .
C88_2 C882_2 1.524(12) .
C88_2 C883_2 1.524(12) .
C88_2 C881_2 1.544(12) .
C89_2 C891_2 1.549(12) .
C89_2 C892_2 1.546(12) .
C89_2 C893_2 1.547(12) .
C881_2 H88A_2 0.9800 .
C881_2 H88B_2 0.9800 .
C881_2 H88C_2 0.9800 .
C882_2 H88D_2 0.9800 .
C882_2 H88E_2 0.9800 .
C882_2 H88F_2 0.9800 .
C883_2 H88G_2 0.9800 .
C883_2 H88H_2 0.9800 .
C883_2 H88I_2 0.9800 .
C891_2 H89A_2 0.9800 .
C891_2 H89B_2 0.9800 .
C891_2 H89C_2 0.9800 .
C892_2 H89D_2 0.9800 .
C892_2 H89E_2 0.9800 .
C892_2 H89F_2 0.9800 .
C893_2 H89G_2 0.9800 .
C893_2 H89H_2 0.9800 .
C893_2 H89I_2 0.9800 .
C1 Cl1 1.711(14) .
C1 Cl2 1.711(14) .
C1 H1A 0.9900 .
C1 H1B 0.9900 .
C2 Cl4 1.711(15) .
C2 Cl3 1.712(15) .
C2 H2A 0.9900 .
C2 H2B 0.9900 .
C3 Cl5 1.711(15) .
C3 Cl6 1.712(15) .
C3 H3A 0.9900 .
C3 H3B 0.9900 .
C2B Cl4B 1.712(15) .
C2B Cl3B 1.712(15) .
C2B H2B1 0.9900 .
C2B H2B2 0.9900 .
C3B Cl6B 1.712(15) .
C3B Cl5B 1.711(15) .
C3B H3B1 0.9900 .
C3B H3B2 0.9900 .

loop_
_geom_torsion_atom_site_label_1
_geom_torsion_atom_site_label_2
_geom_torsion_atom_site_label_3
_geom_torsion_atom_site_label_4
_geom_torsion
_geom_torsion_site_symmetry_1
C31 P1 C11 C12 -76.1(3) .
C41 P1 C11 C12 43.7(3) .
C21 P1 C11 C12 164.6(3) .
C31 P1 C11 C16 103.8(3) .
C41 P1 C11 C16 -136.4(3) .
C21 P1 C11 C16 -15.5(4) .
C16 C11 C12 C13 0.0 .
P1 C11 C12 C13 179.9(3) .
C11 C12 C13 C14 0.0 .
C12 C13 C14 C15 0.0 .
C13 C14 C15 C16 0.0 .
C14 C15 C16 C11 0.0 .
C12 C11 C16 C15 0.0 .
P1 C11 C16 C15 -179.9(3) .
C31 P1 C21 C22 134.6(3) .
C41 P1 C21 C22 15.5(3) .
C11 P1 C21 C22 -104.5(3) .
C31 P1 C21 C26 -48.1(3) .
C41 P1 C21 C26 -167.2(3) .
C11 P1 C21 C26 72.8(3) .
C26 C21 C22 C23 0.0 .
P1 C21 C22 C23 177.3(3) .
C21 C22 C23 C24 0.0 .
C22 C23 C24 C25 0.0 .
C23 C24 C25 C26 0.0 .
C24 C25 C26 C21 0.0 .
C22 C21 C26 C25 0.0 .
P1 C21 C26 C25 -177.3(3) .
C41 P1 C31 C32 82.5(3) .
C21 P1 C31 C32 -37.0(4) .
C11 P1 C31 C32 -158.2(3) .
C41 P1 C31 C36 -93.8(3) .
C21 P1 C31 C36 146.6(3) .
C11 P1 C31 C36 25.4(4) .
C36 C31 C32 C33 0.0 .
P1 C31 C32 C33 -176.4(4) .
C31 C32 C33 C34 0.0 .
C32 C33 C34 C35 0.0 .
C33 C34 C35 C36 0.0 .
C34 C35 C36 C31 0.0 .
C32 C31 C36 C35 0.0 .
P1 C31 C36 C35 176.3(4) .
C31 P1 C41 C42 -29.7(4) .
C21 P1 C41 C42 88.4(3) .
C11 P1 C41 C42 -150.2(3) .
C31 P1 C41 C46 152.2(3) .
C21 P1 C41 C46 -89.7(3) .
C11 P1 C41 C46 31.7(3) .
C46 C41 C42 C43 0.0 .
P1 C41 C42 C43 -178.1(3) .
C41 C42 C43 C44 0.0 .
C42 C43 C44 C45 0.0 .
C43 C44 C45 C46 0.0 .
C44 C45 C46 C41 0.0 .
C42 C41 C46 C45 0.0 .
P1 C41 C46 C45 178.1(3) .
O5_1 Al1_1 O5_1 C51_1 139.1(11) 2_556
O6_1 Al1_1 O5_1 C51_1 -95.7(10) 2_556
O6_1 Al1_1 O5_1 C51_1 19.9(11) .
Al1_1 O5_1 C51_1 C52_1 -19.0(12) .
Al1_1 O5_1 C51_1 C56_1 161.2(9) .
O5_1 C51_1 C52_1 C53_1 -179.8(4) .
C56_1 C51_1 C52_1 C53_1 0.0 .
O5_1 C51_1 C52_1 C57_1 2.1(5) .
C56_1 C51_1 C52_1 C57_1 -178.1(4) .
C51_1 C52_1 C53_1 C54_1 0.0 .
C57_1 C52_1 C53_1 C54_1 178.1(4) .
C52_1 C53_1 C54_1 C55_1 0.0 .
C52_1 C53_1 C54_1 C58_1 -179.9(4) .
C53_1 C54_1 C55_1 C56_1 0.0 .
C58_1 C54_1 C55_1 C56_1 179.9(4) .
C54_1 C55_1 C56_1 C51_1 0.0 .
C54_1 C55_1 C56_1 C59_1 -177.7(5) .
O5_1 C51_1 C56_1 C55_1 179.8(4) .
C52_1 C51_1 C56_1 C55_1 0.0 .
O5_1 C51_1 C56_1 C59_1 -2.6(6) .
C52_1 C51_1 C56_1 C59_1 177.6(5) .
C51_1 C52_1 C57_1 C67_1 -71.3(5) .
C53_1 C52_1 C57_1 C67_1 110.7(4) .
C53_1 C54_1 C58_1 C583_1 -100.7(6) .
C55_1 C54_1 C58_1 C583_1 79.5(6) .
C53_1 C54_1 C58_1 C582_1 138.8(5) .
C55_1 C54_1 C58_1 C582_1 -41.0(6) .
C53_1 C54_1 C58_1 C581_1 20.7(7) .
C55_1 C54_1 C58_1 C581_1 -159.1(5) .
C55_1 C56_1 C59_1 C593_1 -122.2(5) .
C51_1 C56_1 C59_1 C593_1 60.2(7) .
C55_1 C56_1 C59_1 C592_1 115.7(5) .
C51_1 C56_1 C59_1 C592_1 -62.0(7) .
C55_1 C56_1 C59_1 C591_1 -2.7(9) .
C51_1 C56_1 C59_1 C591_1 179.6(6) .
O5_1 Al1_1 O6_1 C61_1 64.1(6) .
O5_1 Al1_1 O6_1 C61_1 -54.2(6) 2_556
O6_1 Al1_1 O6_1 C61_1 -178.2(6) 2_556
Al1_1 O6_1 C61_1 C62_1 -48.2(7) .
Al1_1 O6_1 C61_1 C66_1 136.0(4) .
O6_1 C61_1 C62_1 C63_1 -175.8(4) .
C66_1 C61_1 C62_1 C63_1 0.0 .
O6_1 C61_1 C62_1 C67_1 7.0(5) .
C66_1 C61_1 C62_1 C67_1 -177.2(4) .
C61_1 C62_1 C63_1 C64_1 0.0 .
C67_1 C62_1 C63_1 C64_1 177.2(4) .
C62_1 C63_1 C64_1 C65_1 0.0 .
C62_1 C63_1 C64_1 C68_1 -179.3(5) .
C63_1 C64_1 C65_1 C66_1 0.0 .
C68_1 C64_1 C65_1 C66_1 179.3(5) .
C64_1 C65_1 C66_1 C61_1 0.0 .
C64_1 C65_1 C66_1 C69_1 -179.6(5) .
O6_1 C61_1 C66_1 C65_1 175.8(4) .
C62_1 C61_1 C66_1 C65_1 0.0 .
O6_1 C61_1 C66_1 C69_1 -4.7(5) .
C62_1 C61_1 C66_1 C69_1 179.6(5) .
C63_1 C62_1 C67_1 C57_1 111.4(4) .
C61_1 C62_1 C67_1 C57_1 -71.4(5) .
C52_1 C57_1 C67_1 C62_1 163.0(4) .
C63_1 C64_1 C68_1 C682_1 -44.9(10) .
C65_1 C64_1 C68_1 C682_1 135.8(8) .
C63_1 C64_1 C68_1 C683_1 77.6(9) .
C65_1 C64_1 C68_1 C683_1 -101.7(9) .
C63_1 C64_1 C68_1 C681_1 -168.3(7) .
C65_1 C64_1 C68_1 C681_1 12.4(9) .
C65_1 C66_1 C69_1 C692_1 -118.2(5) .
C61_1 C66_1 C69_1 C692_1 62.2(7) .
C65_1 C66_1 C69_1 C691_1 2.4(8) .
C61_1 C66_1 C69_1 C691_1 -177.1(6) .
C65_1 C66_1 C69_1 C693_1 120.5(5) .
C61_1 C66_1 C69_1 C693_1 -59.1(7) .
O8_2 Al1_2 O5_2 C51_2 102(3) .
O7_2 Al1_2 O5_2 C51_2 -130(2) .
O6_2 Al1_2 O5_2 C51_2 -19(3) .
Al1_2 O5_2 C51_2 C52_2 14(3) .
Al1_2 O5_2 C51_2 C56_2 -166(2) .
O5_2 C51_2 C52_2 C53_2 -179.8(10) .
C56_2 C51_2 C52_2 C53_2 0.0 .
O5_2 C51_2 C52_2 C57_2 -0.1(11) .
C56_2 C51_2 C52_2 C57_2 179.7(10) .
C51_2 C52_2 C53_2 C54_2 0.0 .
C57_2 C52_2 C53_2 C54_2 -179.7(10) .
C52_2 C53_2 C54_2 C55_2 0.0 .
C52_2 C53_2 C54_2 C58_2 179.9(14) .
C53_2 C54_2 C55_2 C56_2 0.0 .
C58_2 C54_2 C55_2 C56_2 -179.9(14) .
C54_2 C55_2 C56_2 C51_2 0.0 .
C54_2 C55_2 C56_2 C59_2 177.4(10) .
O5_2 C51_2 C56_2 C55_2 179.8(10) .
C52_2 C51_2 C56_2 C55_2 0.0 .
O5_2 C51_2 C56_2 C59_2 2.5(11) .
C52_2 C51_2 C56_2 C59_2 -177.4(11) .
C51_2 C52_2 C57_2 C67_2 -70.2(13) .
C53_2 C52_2 C57_2 C67_2 109.5(11) .
C55_2 C54_2 C58_2 C582_2 -172.3(14) .
C53_2 C54_2 C58_2 C582_2 8(2) .
C55_2 C54_2 C58_2 C581_2 -50.5(18) .
C53_2 C54_2 C58_2 C581_2 129.6(17) .
C55_2 C54_2 C58_2 C583_2 68.7(16) .
C53_2 C54_2 C58_2 C583_2 -111.3(16) .
C55_2 C56_2 C59_2 C591_2 123.1(10) .
C51_2 C56_2 C59_2 C591_2 -59.5(13) .
C55_2 C56_2 C59_2 C592_2 -117.6(9) .
C51_2 C56_2 C59_2 C592_2 59.8(12) .
C55_2 C56_2 C59_2 C593_2 3.9(13) .
C51_2 C56_2 C59_2 C593_2 -178.7(10) .
O8_2 Al1_2 O6_2 C61_2 -47(2) .
O7_2 Al1_2 O6_2 C61_2 -173.7(14) .
O5_2 Al1_2 O6_2 C61_2 73.1(15) .
Al1_2 O6_2 C61_2 C62_2 -44.2(17) .
Al1_2 O6_2 C61_2 C66_2 133.3(11) .
O6_2 C61_2 C62_2 C63_2 177.5(11) .
C66_2 C61_2 C62_2 C63_2 0.0 .
O6_2 C61_2 C62_2 C67_2 0.6(12) .
C66_2 C61_2 C62_2 C67_2 -177.0(13) .
C61_2 C62_2 C63_2 C64_2 0.0 .
C67_2 C62_2 C63_2 C64_2 177.1(12) .
C62_2 C63_2 C64_2 C65_2 0.0 .
C62_2 C63_2 C64_2 C68_2 -176.0(13) .
C63_2 C64_2 C65_2 C66_2 0.0 .
C68_2 C64_2 C65_2 C66_2 175.9(13) .
C64_2 C65_2 C66_2 C61_2 0.0 .
C64_2 C65_2 C66_2 C69_2 -177.0(10) .
O6_2 C61_2 C66_2 C65_2 -177.5(12) .
C62_2 C61_2 C66_2 C65_2 0.0 .
O6_2 C61_2 C66_2 C69_2 -0.6(13) .
C62_2 C61_2 C66_2 C69_2 176.9(11) .
C61_2 C62_2 C67_2 C57_2 -68.9(16) .
C63_2 C62_2 C67_2 C57_2 114.1(12) .
C52_2 C57_2 C67_2 C62_2 159.4(11) .
C63_2 C64_2 C68_2 C681_2 177.4(12) .
C65_2 C64_2 C68_2 C681_2 1.5(19) .
C63_2 C64_2 C68_2 C682_2 -62.4(16) .
C65_2 C64_2 C68_2 C682_2 121.7(15) .
C63_2 C64_2 C68_2 C683_2 58.1(17) .
C65_2 C64_2 C68_2 C683_2 -117.9(15) .
C65_2 C66_2 C69_2 C692_2 -129.6(10) .
C61_2 C66_2 C69_2 C692_2 53.5(13) .
C65_2 C66_2 C69_2 C691_2 -7.1(13) .
C61_2 C66_2 C69_2 C691_2 176.0(10) .
C65_2 C66_2 C69_2 C693_2 109.9(11) .
C61_2 C66_2 C69_2 C693_2 -67.1(12) .
O8_2 Al1_2 O7_2 C71_2 35(3) .
O5_2 Al1_2 O7_2 C71_2 -84(2) .
O6_2 Al1_2 O7_2 C71_2 153(2) .
Al1_2 O7_2 C71_2 C72_2 -38(3) .
Al1_2 O7_2 C71_2 C76_2 148(2) .
O7_2 C71_2 C72_2 C73_2 -174.2(10) .
C76_2 C71_2 C72_2 C73_2 0.0 .
O7_2 C71_2 C72_2 C77_2 1.0(11) .
C76_2 C71_2 C72_2 C77_2 175.2(10) .
C71_2 C72_2 C73_2 C74_2 0.0 .
C77_2 C72_2 C73_2 C74_2 -175.1(11) .
C72_2 C73_2 C74_2 C75_2 0.0 .
C72_2 C73_2 C74_2 C78_2 171.9(13) .
C73_2 C74_2 C75_2 C76_2 0.0 .
C78_2 C74_2 C75_2 C76_2 -172.0(13) .
C74_2 C75_2 C76_2 C71_2 0.0 .
C74_2 C75_2 C76_2 C79_2 -179.5(10) .
O7_2 C71_2 C76_2 C75_2 174.0(10) .
C72_2 C71_2 C76_2 C75_2 0.0 .
O7_2 C71_2 C76_2 C79_2 -6.4(12) .
C72_2 C71_2 C76_2 C79_2 179.5(10) .
C73_2 C72_2 C77_2 C87_2 -108.3(11) .
C71_2 C72_2 C77_2 C87_2 76.5(13) .
C73_2 C74_2 C78_2 C782_2 48.5(18) .
C75_2 C74_2 C78_2 C782_2 -139.6(15) .
C73_2 C74_2 C78_2 C783_2 -74.1(19) .
C75_2 C74_2 C78_2 C783_2 97.8(17) .
C73_2 C74_2 C78_2 C781_2 167.8(16) .
C75_2 C74_2 C78_2 C781_2 -20.3(17) .
C75_2 C76_2 C79_2 C792_2 -113.9(10) .
C71_2 C76_2 C79_2 C792_2 66.5(13) .
C75_2 C76_2 C79_2 C793_2 122.2(12) .
C71_2 C76_2 C79_2 C793_2 -57.3(14) .
C75_2 C76_2 C79_2 C791_2 3.8(13) .
C71_2 C76_2 C79_2 C791_2 -175.8(9) .
O7_2 Al1_2 O8_2 C81_2 -37(7) .
O5_2 Al1_2 O8_2 C81_2 81(7) .
O6_2 Al1_2 O8_2 C81_2 -151(6) .
Al1_2 O8_2 C81_2 C82_2 13(8) .
Al1_2 O8_2 C81_2 C86_2 -171(6) .
O8_2 C81_2 C82_2 C83_2 176(2) .
C86_2 C81_2 C82_2 C83_2 0.0 .
O8_2 C81_2 C82_2 C87_2 -3(2) .
C86_2 C81_2 C82_2 C87_2 -179.9(11) .
C81_2 C82_2 C83_2 C84_2 0.0 .
C87_2 C82_2 C83_2 C84_2 179.9(11) .
C82_2 C83_2 C84_2 C85_2 0.0 .
C82_2 C83_2 C84_2 C88_2 -176.6(11) .
C83_2 C84_2 C85_2 C86_2 0.0 .
C88_2 C84_2 C85_2 C86_2 176.7(10) .
C84_2 C85_2 C86_2 C81_2 0.0 .
C84_2 C85_2 C86_2 C89_2 176.7(11) .
O8_2 C81_2 C86_2 C85_2 -176(2) .
C82_2 C81_2 C86_2 C85_2 0.0 .
O8_2 C81_2 C86_2 C89_2 7(2) .
C82_2 C81_2 C86_2 C89_2 -176.6(12) .
C81_2 C82_2 C87_2 C77_2 78.9(14) .
C83_2 C82_2 C87_2 C77_2 -101.0(11) .
C72_2 C77_2 C87_2 C82_2 -163.6(11) .
C85_2 C84_2 C88_2 C882_2 -177.6(13) .
C83_2 C84_2 C88_2 C882_2 -0.9(16) .
C85_2 C84_2 C88_2 C883_2 61.7(14) .
C83_2 C84_2 C88_2 C883_2 -121.7(12) .
C85_2 C84_2 C88_2 C881_2 -54.9(14) .
C83_2 C84_2 C88_2 C881_2 121.8(12) .
C85_2 C86_2 C89_2 C891_2 1.3(15) .
C81_2 C86_2 C89_2 C891_2 177.9(11) .
C85_2 C86_2 C89_2 C892_2 121.3(10) .
C81_2 C86_2 C89_2 C892_2 -62.0(14) .
C85_2 C86_2 C89_2 C893_2 -117.4(10) .
C81_2 C86_2 C89_2 C893_2 59.2(13) .
